data_7224015
loop_
_publ_author_name
'Sun, Lei'
'Chen, Hui'
'Ma, Cheng-Bing'
'Chen, Chengneng'

_publ_section_title
;
 A New Topology of Hexanuclear [MnIII4LnIII2 ] Clusters: Syntheses,
 Structures, and Magnetic Properties
;
_journal_name_full 'RSC Adv.'
_journal_paper_doi 10.1039/C5RA25526K
_journal_year 2016
_chemical_formula_sum 'C41 H51 Mn4 N11 Nd2 O30'
_chemical_formula_weight 1686.17
_chemical_name_systematic Mn4Nd2
_space_group_IT_number 2
_symmetry_cell_setting triclinic
_symmetry_space_group_name_Hall '-P 1'
_symmetry_space_group_name_H-M 'P -1'
_atom_sites_solution_hydrogens geom
_atom_sites_solution_primary direct
_atom_sites_solution_secondary difmap
_audit_creation_method SHELXL-97
_audit_update_record
;
2015-11-27 deposited with the CCDC.
2016-01-22 downloaded from the CCDC.
;
_cell_angle_alpha 93.1011(18)
_cell_angle_beta 91.1479(19)
_cell_angle_gamma 108.882(3)
_cell_formula_units_Z 2
_cell_length_a 11.7632(4)
_cell_length_b 16.3266(5)
_cell_length_c 17.7806(3)
_cell_measurement_reflns_used 11001
_cell_measurement_temperature 100(2)
_cell_measurement_theta_max 72.9430
_cell_measurement_theta_min 3.9560
_cell_volume 3223.78(17)
_computing_cell_refinement
;
CrysAlisPro, Agilent Technologies,
Version 1.171.37.31 (release 14-01-2014 CrysAlis171 .NET)
(compiled Jan 14 2014,18:38:05)
;
_computing_data_collection
;
CrysAlisPro, Agilent Technologies,
Version 1.171.37.31 (release 14-01-2014 CrysAlis171 .NET)
(compiled Jan 14 2014,18:38:05)
;
_computing_data_reduction
;
CrysAlisPro, Agilent Technologies,
Version 1.171.37.31 (release 14-01-2014 CrysAlis171 .NET)
(compiled Jan 14 2014,18:38:05)
;
_computing_molecular_graphics
;
diamond 3.0 
;
_computing_publication_material
;
olex2-1.2
;
_computing_structure_refinement 'SHELXL-97 (Sheldrick, 1997)'
_computing_structure_solution 'SHELXS-97 (Sheldrick, 1990)'
_diffrn_ambient_temperature 100(2)
_diffrn_detector_area_resol_mean 10.5594
_diffrn_measured_fraction_theta_full 0.997
_diffrn_measured_fraction_theta_max 0.997
_diffrn_measurement_device_type 'SuperNova, Dual, Cu at zero, Atlas'
_diffrn_radiation_monochromator graphite
_diffrn_radiation_source 'fine-focus sealed tube'
_diffrn_radiation_type CuK\a
_diffrn_radiation_wavelength 1.54184
_diffrn_reflns_av_R_equivalents 0.0631
_diffrn_reflns_av_sigmaI/netI 0.0695
_diffrn_reflns_limit_h_max 14
_diffrn_reflns_limit_h_min -14
_diffrn_reflns_limit_k_max 19
_diffrn_reflns_limit_k_min -17
_diffrn_reflns_limit_l_max 21
_diffrn_reflns_limit_l_min -16
_diffrn_reflns_number 22223
_diffrn_reflns_theta_full 69.00
_diffrn_reflns_theta_max 69.00
_diffrn_reflns_theta_min 2.87
_diffrn_standards_number 23737
_exptl_absorpt_coefficient_mu 19.030
_exptl_absorpt_correction_T_max 1.00000
_exptl_absorpt_correction_T_min 0.05544
_exptl_absorpt_correction_type multi-scan
_exptl_absorpt_process_details
;
CrysAlisPro, Agilent Technologies,
Version 1.171.37.31 (release 14-01-2014 CrysAlis171 .NET)
(compiled Jan 14 2014,18:38:05)
Empirical absorption correction using spherical harmonics,
 implemented in SCALE3 ABSPACK scaling algorithm.
;
_exptl_crystal_colour black
_exptl_crystal_density_diffrn 1.737
_exptl_crystal_density_method 'not measured'
_exptl_crystal_description block
_exptl_crystal_F_000 1668
_exptl_crystal_preparation 'Magnetic properties'
_exptl_crystal_size_max 0.2
_exptl_crystal_size_mid 0.18
_exptl_crystal_size_min 0.16
_refine_diff_density_max 3.502
_refine_diff_density_min -2.344
_refine_diff_density_rms 0.254
_refine_ls_extinction_method none
_refine_ls_goodness_of_fit_ref 0.995
_refine_ls_hydrogen_treatment mixed
_refine_ls_matrix_type full
_refine_ls_number_parameters 798
_refine_ls_number_reflns 11960
_refine_ls_number_restraints 27
_refine_ls_restrained_S_all 1.000
_refine_ls_R_factor_all 0.0803
_refine_ls_R_factor_gt 0.0709
_refine_ls_shift/su_max 0.015
_refine_ls_shift/su_mean 0.000
_refine_ls_structure_factor_coef Fsqd
_refine_ls_weighting_details 'calc w=1/[\s^2^(Fo^2^)+(0.1465P)^2^+0.0000P] where P=(Fo^2^+2Fc^2^)/3'
_refine_ls_weighting_scheme calc
_refine_ls_wR_factor_gt 0.1831
_refine_ls_wR_factor_ref 0.1930
_reflns_number_gt 9820
_reflns_number_total 11960
_reflns_threshold_expression >2sigma(I)
_cod_data_source_file c5ra25526k2.cif
_cod_data_source_block s
_cod_original_cell_volume 3223.77(15)
_cod_original_sg_symbol_H-M P-1
_cod_database_code 7224015
_audit_block_doi 10.5517/cc1k9p0k

loop_
_symmetry_equiv_pos_as_xyz
'x, y, z'
'-x, -y, -z'

loop_
_atom_site_label
_atom_site_type_symbol
_atom_site_fract_x
_atom_site_fract_y
_atom_site_fract_z
_atom_site_U_iso_or_equiv
_atom_site_adp_type
_atom_site_occupancy
_atom_site_symmetry_multiplicity
_atom_site_calc_flag
_atom_site_refinement_flags
_atom_site_disorder_assembly
_atom_site_disorder_group
Nd1 Nd 0.65783(3) 0.85344(2) 0.46824(2) 0.01814(13) Uani 1 1 d . . .
Nd2 Nd 0.68448(3) 0.72756(2) 0.126803(19) 0.01788(13) Uani 1 1 d . . .
Mn1 Mn 0.55514(9) 0.81004(7) 0.27837(6) 0.0168(2) Uani 1 1 d . . .
Mn2 Mn 0.40939(9) 0.61333(7) 0.20858(6) 0.0207(2) Uani 1 1 d . . .
Mn3 Mn 0.78283(9) 0.75622(7) 0.32295(6) 0.0180(2) Uani 1 1 d . . .
Mn4 Mn 0.65298(10) 0.56024(7) 0.24790(6) 0.0214(2) Uani 1 1 d . . .
O1 O 0.8111(6) 0.8937(4) 0.5786(3) 0.0373(14) Uani 1 1 d . . .
O2 O 0.7659(9) 0.8747(5) 0.6963(4) 0.068(3) Uani 1 1 d . . .
O3 O 0.6255(6) 0.8632(4) 0.6101(3) 0.0359(13) Uani 1 1 d . . .
O4 O 0.8183(5) 1.0067(4) 0.4512(3) 0.0272(11) Uani 1 1 d . . .
O5 O 0.7961(5) 1.1311(4) 0.4818(4) 0.0362(14) Uani 1 1 d . . .
O6 O 0.6584(4) 1.0100(3) 0.5075(3) 0.0250(11) Uani 1 1 d . . .
O7 O 0.6785(5) 0.7179(4) 0.5256(3) 0.0296(12) Uani 1 1 d . . .
O8 O 0.5326(7) 0.5978(4) 0.5363(4) 0.0482(17) Uani 1 1 d . . .
O9 O 0.4949(5) 0.7096(4) 0.4946(3) 0.0317(12) Uani 1 1 d . . .
O10 O 0.4501(5) 0.8580(4) 0.4734(3) 0.0317(12) Uani 1 1 d . . .
H10A H 0.4114 0.8327 0.4353 0.048 Uiso 1 1 calc R . .
O11 O 0.6087(4) 0.9056(3) 0.3505(3) 0.0200(10) Uani 1 1 d . . .
O12 O 0.3838(4) 0.7660(3) 0.3362(3) 0.0253(11) Uani 1 1 d . . .
O13 O 0.2734(5) 0.6501(4) 0.2656(3) 0.0323(13) Uani 1 1 d . . .
O14 O 0.4856(4) 0.5916(3) 0.2989(3) 0.0244(11) Uani 1 1 d . . .
O15 O 0.3348(5) 0.6115(3) 0.1093(3) 0.0259(11) Uani 1 1 d . . .
O16 O 0.4958(4) 0.6757(3) 0.0448(3) 0.0253(11) Uani 1 1 d . . .
O17 O 0.5701(5) 0.5683(3) 0.1554(3) 0.0238(11) Uani 1 1 d . . .
O18 O 0.6473(5) 0.8622(4) 0.0834(3) 0.0258(11) Uani 1 1 d . . .
O19 O 0.6738(6) 0.9110(4) -0.0284(4) 0.0413(15) Uani 1 1 d . . .
O20 O 0.7224(5) 0.7974(4) -0.0018(3) 0.0277(11) Uani 1 1 d . . .
O21 O 0.7117(5) 0.6168(4) 0.0166(3) 0.0324(12) Uani 1 1 d . . .
O22 O 0.8764(6) 0.5831(5) 0.0040(4) 0.0452(16) Uani 1 1 d . . .
O23 O 0.8649(5) 0.6778(4) 0.0919(3) 0.0299(12) Uani 1 1 d . . .
O24 O 0.7320(4) 0.8353(3) 0.2365(3) 0.0211(10) Uani 1 1 d . . .
O25 O 0.7402(4) 0.6746(3) 0.2435(3) 0.0190(10) Uani 1 1 d . . .
O26 O 0.8325(4) 0.8454(4) 0.4009(3) 0.0229(11) Uani 1 1 d . . .
O27 O 0.7018(5) 0.5386(4) 0.3470(3) 0.0325(12) Uani 1 1 d . . .
O28 O 0.8144(5) 0.6671(4) 0.3985(3) 0.0333(13) Uani 1 1 d . . .
O29 O 0.5156(4) 0.7229(3) 0.2033(3) 0.0202(10) Uani 1 1 d . . .
O30 O 0.6186(4) 0.7462(3) 0.3555(3) 0.0199(10) Uani 1 1 d . . .
C1 C 0.4426(6) 0.8863(6) 0.1532(4) 0.0295(17) Uani 1 1 d . . .
H1A H 0.4247 0.8327 0.1267 0.035 Uiso 1 1 calc R . .
C2 C 0.4107(8) 0.9505(6) 0.1220(5) 0.037(2) Uani 1 1 d . . .
H2A H 0.3714 0.9407 0.0748 0.045 Uiso 1 1 calc R . .
C3 C 0.4373(12) 1.0307(8) 0.1612(6) 0.057(3) Uani 1 1 d . . .
H3A H 0.4154 1.0750 0.1409 0.069 Uiso 1 1 calc R . .
C4 C 0.4971(10) 1.0438(7) 0.2309(6) 0.044(2) Uani 1 1 d . . .
H4A H 0.5170 1.0974 0.2578 0.053 Uiso 1 1 calc R . .
C5 C 0.5266(7) 0.9763(5) 0.2601(4) 0.0254(15) Uani 1 1 d . . .
C6 C 0.5871(7) 0.9829(5) 0.3356(5) 0.0309(17) Uani 1 1 d . . .
H6A H 0.6629 1.0302 0.3377 0.037 Uiso 1 1 calc R . .
H6B H 0.5370 0.9959 0.3740 0.037 Uiso 1 1 calc R . .
C7 C 0.2904(6) 0.7015(5) 0.3225(5) 0.0277(16) Uani 1 1 d . . .
C8 C 0.1960(8) 0.6842(7) 0.3811(6) 0.042(2) Uani 1 1 d . . .
H8A H 0.1687 0.7342 0.3871 0.050 Uiso 1 1 calc R . .
H8B H 0.2326 0.6781 0.4289 0.050 Uiso 1 1 calc R . .
C9 C 0.0872(9) 0.6037(8) 0.3628(7) 0.057(3) Uani 1 1 d . . .
H9A H 0.0316 0.5972 0.4026 0.085 Uiso 1 1 calc R . .
H9B H 0.1128 0.5536 0.3580 0.085 Uiso 1 1 calc R . .
H9C H 0.0487 0.6097 0.3162 0.085 Uiso 1 1 calc R . .
C10 C 0.2193(8) 0.4369(6) 0.1703(5) 0.039(2) Uani 1 1 d . . .
H10B H 0.2092 0.4573 0.1236 0.047 Uiso 1 1 calc R . .
C11 C 0.1500(9) 0.3543(7) 0.1860(6) 0.049(2) Uani 1 1 d U . .
H11A H 0.0960 0.3178 0.1500 0.059 Uiso 1 1 calc R . .
C12 C 0.1637(11) 0.3269(7) 0.2586(7) 0.061(3) Uani 1 1 d U . .
H12A H 0.1147 0.2729 0.2719 0.073 Uiso 1 1 calc R . .
C13 C 0.2477(9) 0.3786(6) 0.3090(6) 0.047(2) Uani 1 1 d . . .
H13A H 0.2597 0.3594 0.3559 0.056 Uiso 1 1 calc R . .
C14 C 0.3155(7) 0.4608(5) 0.2893(5) 0.0311(17) Uani 1 1 d . . .
C15 C 0.3870(7) 0.6463(5) 0.0519(4) 0.0276(15) Uani 1 1 d U . .
C16 C 0.3006(8) 0.6496(7) -0.0123(5) 0.0404(17) Uani 1 1 d U . .
H16A H 0.3468 0.6691 -0.0563 0.048 Uiso 1 1 calc R . .
H16B H 0.2466 0.5912 -0.0250 0.048 Uiso 1 1 calc R . .
C17 C 0.2313(16) 0.7037(12) 0.0031(9) 0.085(3) Uani 1 1 d U . .
H17A H 0.1809 0.7027 -0.0403 0.128 Uiso 1 1 calc R . .
H17B H 0.2836 0.7620 0.0151 0.128 Uiso 1 1 calc R . .
H17C H 0.1822 0.6836 0.0452 0.128 Uiso 1 1 calc R . .
C18 C 0.5409(8) 0.3694(5) 0.2786(5) 0.0330(18) Uani 1 1 d . . .
H18A H 0.5793 0.3832 0.3260 0.040 Uiso 1 1 calc R . .
C19 C 0.4709(10) 0.2845(6) 0.2585(6) 0.044(2) Uani 1 1 d . . .
H19A H 0.4624 0.2416 0.2923 0.052 Uiso 1 1 calc R . .
C20 C 0.4136(8) 0.2641(5) 0.1878(5) 0.0363(19) Uani 1 1 d . . .
H20A H 0.3656 0.2076 0.1739 0.044 Uiso 1 1 calc R . .
C21 C 0.4286(8) 0.3287(5) 0.1383(5) 0.0335(18) Uani 1 1 d . . .
H21A H 0.3911 0.3161 0.0905 0.040 Uiso 1 1 calc R . .
C22 C 0.5018(7) 0.4144(5) 0.1611(4) 0.0283(16) Uani 1 1 d . . .
C23 C 0.5261(7) 0.4889(5) 0.1115(4) 0.0254(15) Uani 1 1 d . . .
H23A H 0.5847 0.4854 0.0750 0.030 Uiso 1 1 calc R . .
H23B H 0.4525 0.4862 0.0842 0.030 Uiso 1 1 calc R . .
C26 C 0.9753(7) 0.8720(6) 0.0748(5) 0.0316(18) Uani 1 1 d . . .
H26A H 0.9664 0.8266 0.0388 0.038 Uiso 1 1 calc R . .
C27 C 1.0743(7) 0.9456(6) 0.0726(5) 0.0342(18) Uani 1 1 d . . .
H27A H 1.1309 0.9494 0.0360 0.041 Uiso 1 1 calc R . .
C28 C 1.0882(8) 1.0131(7) 0.1251(5) 0.043(2) Uani 1 1 d . . .
H28A H 1.1541 1.0635 0.1245 0.052 Uiso 1 1 calc R . .
C29 C 1.0023(8) 1.0050(6) 0.1789(5) 0.0369(19) Uani 1 1 d . . .
H29A H 1.0105 1.0497 0.2154 0.044 Uiso 1 1 calc R . .
C30 C 0.9044(6) 0.9300(5) 0.1778(4) 0.0240(15) Uani 1 1 d . . .
C31 C 0.8049(7) 0.9216(5) 0.2315(4) 0.0242(15) Uani 1 1 d . . .
H31A H 0.8394 0.9454 0.2811 0.029 Uiso 1 1 calc R . .
H31B H 0.7556 0.9553 0.2149 0.029 Uiso 1 1 calc R . .
C32 C 1.0154(7) 0.7735(5) 0.2423(5) 0.0289(17) Uani 1 1 d . . .
H32A H 0.9702 0.7288 0.2086 0.035 Uiso 1 1 calc R . .
C33 C 1.1348(8) 0.8120(7) 0.2316(5) 0.037(2) Uani 1 1 d . . .
H33A H 1.1710 0.7925 0.1916 0.045 Uiso 1 1 calc R . .
C34 C 1.2019(7) 0.8798(6) 0.2801(5) 0.0360(19) Uani 1 1 d . . .
H34A H 1.2827 0.9079 0.2720 0.043 Uiso 1 1 calc R . .
C35 C 1.1476(7) 0.9055(5) 0.3409(4) 0.0272(16) Uani 1 1 d . . .
H35A H 1.1917 0.9506 0.3747 0.033 Uiso 1 1 calc R . .
C36 C 1.0253(6) 0.8630(5) 0.3509(4) 0.0198(14) Uani 1 1 d . . .
C37 C 0.9570(6) 0.8836(5) 0.4156(4) 0.0259(16) Uani 1 1 d . . .
H37A H 0.9802 0.8621 0.4613 0.031 Uiso 1 1 calc R . .
H37B H 0.9766 0.9460 0.4234 0.031 Uiso 1 1 calc R . .
C38 C 0.7686(7) 0.5869(6) 0.3994(4) 0.0281(17) Uani 1 1 d . . .
C39 C 0.7900(10) 0.5408(8) 0.4679(5) 0.047(2) Uani 1 1 d U . .
H39A H 0.8176 0.4929 0.4518 0.056 Uiso 1 1 calc R . .
H39B H 0.7153 0.5175 0.4935 0.056 Uiso 1 1 calc R . .
C40 C 0.8885(14) 0.6076(11) 0.5241(7) 0.077(4) Uani 1 1 d U . .
H40A H 0.9022 0.5784 0.5671 0.116 Uiso 1 1 calc R . .
H40B H 0.8603 0.6544 0.5405 0.116 Uiso 1 1 calc R . .
H40C H 0.9623 0.6303 0.4986 0.116 Uiso 1 1 calc R . .
C41 C 0.4064(7) 0.5252(5) 0.3421(4) 0.0285(16) Uani 1 1 d . . .
H41A H 0.3658 0.5514 0.3784 0.034 Uiso 1 1 calc R . .
H41B H 0.4527 0.4962 0.3694 0.034 Uiso 1 1 calc R . .
N1 N 0.5669(7) 0.6726(4) 0.5194(4) 0.0294(14) Uani 1 1 d . . .
N2 N 0.7350(8) 0.8768(5) 0.6303(4) 0.043(2) Uani 1 1 d . . .
N3 N 0.7594(6) 1.0514(4) 0.4797(4) 0.0265(14) Uani 1 1 d . . .
N4 N 0.4991(5) 0.8988(4) 0.2211(3) 0.0213(12) Uani 1 1 d . . .
N5 N 0.3013(6) 0.4885(4) 0.2210(4) 0.0284(14) Uani 1 1 d . . .
N6 N 0.5539(6) 0.4326(4) 0.2296(4) 0.0262(13) Uani 1 1 d . . .
N7 N 0.6810(5) 0.8581(4) 0.0162(4) 0.0259(14) Uani 1 1 d . . .
N8 N 0.8176(6) 0.6248(4) 0.0358(4) 0.0290(14) Uani 1 1 d . . .
N9 N 0.8002(7) 0.5182(5) 0.1928(4) 0.0352(15) Uani 1 1 d U A .
N10 N 0.8904(5) 0.8631(4) 0.1270(3) 0.0225(12) Uani 1 1 d . . .
N11 N 0.9613(5) 0.7997(4) 0.3018(4) 0.0243(13) Uani 1 1 d . . .
C25 C 1.0434(14) 0.5828(17) 0.1642(13) 0.059(7) Uani 0.63(4) 1 d P A 1
H25A H 1.0591 0.6363 0.1942 0.088 Uiso 0.63(4) 1 calc PR A 1
H25B H 1.0590 0.5951 0.1125 0.088 Uiso 0.63(4) 1 calc PR A 1
H25C H 1.0946 0.5520 0.1820 0.088 Uiso 0.63(4) 1 calc PR A 1
C25A C 1.011(4) 0.526(3) 0.139(2) 0.061(11) Uiso 0.37(4) 1 d P A 2
H25D H 1.0025 0.4743 0.1076 0.092 Uiso 0.37(4) 1 calc PR A 2
H25E H 1.0698 0.5311 0.1791 0.092 Uiso 0.37(4) 1 calc PR A 2
H25F H 1.0374 0.5756 0.1096 0.092 Uiso 0.37(4) 1 calc PR A 2
C24 C 0.8953(14) 0.5204(15) 0.1712(11) 0.101(6) Uani 1 1 d U . .

loop_
_atom_site_aniso_label
_atom_site_aniso_U_11
_atom_site_aniso_U_22
_atom_site_aniso_U_33
_atom_site_aniso_U_23
_atom_site_aniso_U_13
_atom_site_aniso_U_12
Nd1 0.0123(2) 0.0216(2) 0.0189(2) -0.00050(14) 0.00354(14) 0.00339(15)
Nd2 0.0128(2) 0.0198(2) 0.0175(2) 0.00091(14) 0.00283(14) 0.00032(15)
Mn1 0.0102(5) 0.0193(5) 0.0185(5) -0.0009(4) 0.0007(4) 0.0018(4)
Mn2 0.0124(5) 0.0209(6) 0.0224(5) -0.0003(4) 0.0031(4) -0.0035(4)
Mn3 0.0107(5) 0.0219(5) 0.0192(5) -0.0042(4) 0.0009(4) 0.0031(4)
Mn4 0.0225(5) 0.0195(5) 0.0195(5) 0.0020(4) 0.0022(4) 0.0027(4)
O1 0.034(3) 0.035(3) 0.033(3) -0.002(2) -0.006(2) -0.002(3)
O2 0.090(6) 0.053(5) 0.026(3) 0.015(3) -0.016(4) -0.025(4)
O3 0.044(4) 0.029(3) 0.027(3) -0.003(2) 0.009(2) 0.001(3)
O4 0.017(2) 0.031(3) 0.035(3) -0.004(2) 0.004(2) 0.009(2)
O5 0.021(3) 0.022(3) 0.063(4) -0.002(3) 0.007(3) 0.004(2)
O6 0.012(2) 0.025(3) 0.033(3) -0.004(2) 0.003(2) 0.0005(19)
O7 0.025(3) 0.034(3) 0.033(3) 0.002(2) 0.001(2) 0.014(2)
O8 0.065(5) 0.030(3) 0.047(4) 0.012(3) 0.008(3) 0.009(3)
O9 0.024(3) 0.031(3) 0.038(3) 0.009(2) 0.009(2) 0.006(2)
O10 0.022(3) 0.030(3) 0.041(3) -0.005(2) 0.003(2) 0.006(2)
O11 0.017(2) 0.023(3) 0.020(2) 0.0026(19) -0.0013(18) 0.0056(19)
O12 0.014(2) 0.030(3) 0.028(3) 0.002(2) 0.0010(19) 0.002(2)
O13 0.014(2) 0.033(3) 0.043(3) -0.009(3) 0.008(2) -0.002(2)
O14 0.021(2) 0.027(3) 0.021(2) 0.005(2) 0.0058(19) 0.001(2)
O15 0.020(2) 0.028(3) 0.022(3) -0.004(2) 0.0020(19) -0.003(2)
O16 0.018(2) 0.028(3) 0.023(3) 0.002(2) -0.0002(19) -0.001(2)
O17 0.025(3) 0.018(2) 0.021(2) 0.0002(19) 0.003(2) -0.003(2)
O18 0.020(2) 0.030(3) 0.027(3) 0.007(2) 0.006(2) 0.006(2)
O19 0.032(3) 0.053(4) 0.040(3) 0.028(3) 0.007(3) 0.012(3)
O20 0.022(3) 0.031(3) 0.025(3) 0.000(2) 0.005(2) 0.002(2)
O21 0.022(3) 0.034(3) 0.034(3) -0.002(2) 0.000(2) 0.000(2)
O22 0.044(4) 0.049(4) 0.045(4) -0.019(3) 0.000(3) 0.022(3)
O23 0.023(3) 0.035(3) 0.029(3) -0.010(2) 0.000(2) 0.008(2)
O24 0.009(2) 0.021(2) 0.031(3) 0.004(2) 0.0022(18) 0.0004(18)
O25 0.016(2) 0.022(2) 0.018(2) 0.0019(19) 0.0024(18) 0.0033(19)
O26 0.012(2) 0.032(3) 0.023(2) -0.005(2) 0.0028(19) 0.006(2)
O27 0.032(3) 0.032(3) 0.030(3) 0.008(2) 0.000(2) 0.005(2)
O28 0.038(3) 0.040(3) 0.025(3) 0.001(2) -0.005(2) 0.017(3)
O29 0.012(2) 0.021(2) 0.025(2) 0.0021(19) 0.0057(18) 0.0015(18)
O30 0.011(2) 0.023(2) 0.025(2) -0.0006(19) 0.0034(18) 0.0050(19)
C1 0.015(3) 0.045(5) 0.028(4) -0.003(3) 0.000(3) 0.009(3)
C2 0.040(5) 0.053(6) 0.027(4) 0.004(4) -0.004(4) 0.026(4)
C3 0.083(8) 0.053(6) 0.045(6) 0.004(5) -0.022(6) 0.037(6)
C4 0.055(6) 0.044(5) 0.041(5) 0.001(4) -0.015(4) 0.027(5)
C5 0.020(3) 0.027(4) 0.032(4) 0.003(3) 0.000(3) 0.011(3)
C6 0.026(4) 0.027(4) 0.038(4) 0.000(3) -0.003(3) 0.007(3)
C7 0.012(3) 0.029(4) 0.040(4) 0.005(3) 0.005(3) 0.003(3)
C8 0.025(4) 0.045(5) 0.050(5) 0.008(4) 0.017(4) 0.003(4)
C9 0.028(5) 0.063(7) 0.070(7) 0.008(6) 0.018(5) 0.002(5)
C10 0.036(5) 0.032(5) 0.030(4) -0.003(3) 0.003(3) -0.012(4)
C11 0.035(4) 0.039(5) 0.049(5) 0.004(4) -0.002(4) -0.019(4)
C12 0.054(6) 0.043(6) 0.057(6) 0.016(5) 0.006(5) -0.025(5)
C13 0.045(5) 0.028(5) 0.048(5) 0.008(4) 0.008(4) -0.015(4)
C14 0.028(4) 0.026(4) 0.033(4) 0.004(3) 0.014(3) -0.001(3)
C15 0.027(3) 0.033(4) 0.022(3) -0.006(3) 0.000(3) 0.011(3)
C16 0.034(4) 0.053(4) 0.030(3) -0.003(3) -0.006(3) 0.011(3)
C17 0.087(7) 0.102(8) 0.081(7) -0.008(6) -0.007(6) 0.052(6)
C18 0.044(5) 0.025(4) 0.031(4) 0.004(3) 0.003(4) 0.011(4)
C19 0.056(6) 0.029(5) 0.046(5) 0.012(4) 0.021(4) 0.010(4)
C20 0.043(5) 0.022(4) 0.035(4) 0.000(3) 0.008(4) -0.002(3)
C21 0.040(5) 0.017(4) 0.032(4) -0.001(3) 0.011(3) -0.005(3)
C22 0.028(4) 0.023(4) 0.028(4) 0.000(3) 0.007(3) 0.000(3)
C23 0.025(4) 0.027(4) 0.017(3) -0.004(3) 0.007(3) 0.000(3)
C26 0.019(4) 0.049(5) 0.026(4) -0.001(3) 0.006(3) 0.011(3)
C27 0.021(4) 0.036(5) 0.040(5) 0.007(4) 0.011(3) -0.001(3)
C28 0.018(4) 0.051(6) 0.047(5) 0.008(4) 0.010(4) -0.008(4)
C29 0.026(4) 0.036(5) 0.040(5) -0.002(4) 0.002(3) -0.001(3)
C30 0.015(3) 0.027(4) 0.028(4) 0.005(3) 0.002(3) 0.002(3)
C31 0.020(3) 0.022(4) 0.022(3) -0.002(3) 0.000(3) -0.004(3)
C32 0.020(4) 0.035(4) 0.031(4) -0.012(3) -0.003(3) 0.011(3)
C33 0.025(4) 0.065(6) 0.028(4) -0.004(4) 0.003(3) 0.024(4)
C34 0.013(3) 0.053(5) 0.041(5) 0.003(4) 0.005(3) 0.009(3)
C35 0.016(3) 0.035(4) 0.029(4) -0.001(3) 0.003(3) 0.006(3)
C36 0.013(3) 0.026(4) 0.022(3) -0.006(3) -0.002(3) 0.008(3)
C37 0.011(3) 0.033(4) 0.029(4) -0.013(3) -0.004(3) 0.003(3)
C38 0.024(4) 0.044(5) 0.025(4) 0.009(3) 0.005(3) 0.021(3)
C39 0.054(6) 0.072(7) 0.026(4) 0.020(4) 0.012(4) 0.032(5)
C40 0.077(9) 0.112(12) 0.051(7) 0.006(7) -0.005(6) 0.041(8)
C41 0.024(4) 0.028(4) 0.030(4) 0.010(3) 0.012(3) 0.002(3)
N1 0.042(4) 0.026(3) 0.022(3) 0.003(3) 0.009(3) 0.012(3)
N2 0.059(5) 0.025(4) 0.025(4) 0.001(3) -0.008(3) -0.012(3)
N3 0.018(3) 0.027(3) 0.032(3) 0.000(3) -0.001(2) 0.005(3)
N4 0.009(2) 0.030(3) 0.024(3) 0.004(2) 0.004(2) 0.005(2)
N5 0.020(3) 0.027(3) 0.030(3) 0.002(3) 0.011(3) -0.004(3)
N6 0.030(3) 0.021(3) 0.026(3) 0.004(2) 0.013(3) 0.005(3)
N7 0.015(3) 0.028(3) 0.027(3) 0.010(3) 0.000(2) -0.005(2)
N8 0.026(3) 0.024(3) 0.033(4) -0.002(3) 0.010(3) 0.004(3)
N9 0.032(3) 0.033(4) 0.039(4) -0.005(3) 0.004(3) 0.010(3)
N10 0.016(3) 0.021(3) 0.026(3) 0.001(2) 0.001(2) -0.001(2)
N11 0.014(3) 0.028(3) 0.029(3) -0.001(3) 0.000(2) 0.006(2)
C25 0.018(8) 0.083(17) 0.076(13) 0.016(11) 0.012(7) 0.017(9)
C24 0.052(7) 0.162(18) 0.100(12) 0.004(12) 0.008(7) 0.051(10)

loop_
_atom_type_symbol
_atom_type_description
_atom_type_scat_dispersion_real
_atom_type_scat_dispersion_imag
_atom_type_scat_source
C C 0.0181 0.0091 'International Tables Vol C Tables 4.2.6.8 and 6.1.1.4'
H H 0.0000 0.0000 'International Tables Vol C Tables 4.2.6.8 and 6.1.1.4'
Mn Mn -0.5299 2.8052 'International Tables Vol C Tables 4.2.6.8 and 6.1.1.4'
N N 0.0311 0.0180 'International Tables Vol C Tables 4.2.6.8 and 6.1.1.4'
Nd Nd -3.1807 10.9079 'International Tables Vol C Tables 4.2.6.8 and 6.1.1.4'
O O 0.0492 0.0322 'International Tables Vol C Tables 4.2.6.8 and 6.1.1.4'

loop_
_geom_angle_atom_site_label_1
_geom_angle_atom_site_label_2
_geom_angle_atom_site_label_3
_geom_angle
O11 Nd1 O26 82.94(17)
O11 Nd1 O10 71.83(19)
O26 Nd1 O10 152.76(18)
O11 Nd1 O30 64.67(16)
O26 Nd1 O30 63.17(16)
O10 Nd1 O30 95.92(17)
O11 Nd1 O1 142.10(18)
O26 Nd1 O1 81.40(19)
O10 Nd1 O1 125.1(2)
O30 Nd1 O1 133.84(19)
O11 Nd1 O3 141.52(19)
O26 Nd1 O3 130.22(19)
O10 Nd1 O3 77.0(2)
O30 Nd1 O3 141.93(17)
O1 Nd1 O3 50.2(2)
O11 Nd1 O7 142.10(18)
O26 Nd1 O7 81.92(18)
O10 Nd1 O7 111.88(19)
O30 Nd1 O7 77.50(17)
O1 Nd1 O7 68.64(19)
O3 Nd1 O7 71.06(19)
O11 Nd1 O9 110.03(18)
O26 Nd1 O9 117.77(18)
O10 Nd1 O9 64.16(19)
O30 Nd1 O9 68.93(18)
O1 Nd1 O9 107.82(19)
O3 Nd1 O9 74.51(19)
O7 Nd1 O9 50.10(18)
O11 Nd1 O6 76.73(17)
O26 Nd1 O6 115.27(17)
O10 Nd1 O6 69.34(17)
O30 Nd1 O6 141.36(16)
O1 Nd1 O6 79.21(19)
O3 Nd1 O6 71.46(18)
O7 Nd1 O6 140.95(18)
O9 Nd1 O6 126.96(17)
O11 Nd1 O4 71.88(17)
O26 Nd1 O4 66.66(17)
O10 Nd1 O4 113.01(18)
O30 Nd1 O4 115.72(16)
O1 Nd1 O4 70.23(19)
O3 Nd1 O4 101.16(18)
O7 Nd1 O4 131.04(17)
O9 Nd1 O4 175.14(17)
O6 Nd1 O4 48.63(15)
O11 Nd1 N2 152.94(19)
O26 Nd1 N2 105.2(2)
O10 Nd1 N2 101.9(2)
O30 Nd1 N2 142.1(2)
O1 Nd1 N2 25.2(2)
O3 Nd1 N2 25.3(2)
O7 Nd1 N2 64.9(2)
O9 Nd1 N2 89.26(19)
O6 Nd1 N2 76.5(2)
O4 Nd1 N2 87.51(18)
O11 Nd1 N1 127.88(18)
O26 Nd1 N1 99.70(19)
O10 Nd1 N1 88.3(2)
O30 Nd1 N1 70.47(17)
O1 Nd1 N1 88.81(19)
O3 Nd1 N1 71.94(18)
O7 Nd1 N1 25.12(19)
O9 Nd1 N1 25.02(19)
O6 Nd1 N1 140.43(17)
O4 Nd1 N1 156.05(18)
N2 Nd1 N1 76.95(19)
O29 Nd2 O25 78.43(16)
O29 Nd2 O24 65.41(16)
O25 Nd2 O24 65.45(16)
O29 Nd2 O16 71.19(17)
O25 Nd2 O16 131.31(17)
O24 Nd2 O16 127.93(17)
O29 Nd2 O18 81.81(17)
O25 Nd2 O18 138.35(17)
O24 Nd2 O18 73.03(17)
O16 Nd2 O18 73.67(17)
O29 Nd2 O23 151.87(18)
O25 Nd2 O23 75.78(17)
O24 Nd2 O23 112.43(16)
O16 Nd2 O23 119.41(17)
O18 Nd2 O23 125.46(18)
O29 Nd2 O20 124.39(17)
O25 Nd2 O20 155.63(16)
O24 Nd2 O20 113.43(17)
O16 Nd2 O20 70.07(17)
O18 Nd2 O20 49.90(17)
O23 Nd2 O20 83.02(18)
O29 Nd2 O17 70.33(17)
O25 Nd2 O17 62.21(16)
O24 Nd2 O17 116.00(16)
O16 Nd2 O17 72.02(17)
O18 Nd2 O17 141.13(17)
O23 Nd2 O17 87.69(18)
O20 Nd2 O17 129.47(16)
O29 Nd2 O21 131.28(17)
O25 Nd2 O21 104.96(17)
O24 Nd2 O21 160.54(16)
O16 Nd2 O21 71.37(17)
O18 Nd2 O21 115.59(18)
O23 Nd2 O21 48.13(16)
O20 Nd2 O21 67.81(18)
O17 Nd2 O21 69.25(17)
O29 Nd2 N10 124.83(18)
O25 Nd2 N10 93.99(17)
O24 Nd2 N10 62.00(17)
O16 Nd2 N10 134.59(18)
O18 Nd2 N10 68.34(18)
O23 Nd2 N10 68.45(19)
O20 Nd2 N10 66.72(18)
O17 Nd2 N10 150.40(18)
O21 Nd2 N10 103.65(18)
O29 Nd2 N7 103.04(17)
O25 Nd2 N7 156.77(17)
O24 Nd2 N7 93.75(17)
O16 Nd2 N7 69.17(16)
O18 Nd2 N7 24.91(19)
O23 Nd2 N7 105.09(19)
O20 Nd2 N7 25.01(18)
O17 Nd2 N7 140.52(16)
O21 Nd2 N7 91.54(19)
N10 Nd2 N7 65.84(17)
O29 Nd2 Mn4 73.40(12)
O25 Nd2 Mn4 29.48(11)
O24 Nd2 Mn4 90.22(12)
O16 Nd2 Mn4 103.85(12)
O18 Nd2 Mn4 154.30(12)
O23 Nd2 Mn4 78.62(14)
O20 Nd2 Mn4 154.36(13)
O17 Nd2 Mn4 32.79(11)
O21 Nd2 Mn4 86.59(13)
N10 Nd2 Mn4 121.17(13)
N7 Nd2 Mn4 172.99(11)
O29 Mn1 O11 174.6(2)
O29 Mn1 O30 96.9(2)
O11 Mn1 O30 84.7(2)
O29 Mn1 N4 97.3(2)
O11 Mn1 N4 81.4(2)
O30 Mn1 N4 165.9(2)
O29 Mn1 O24 83.0(2)
O11 Mn1 O24 92.1(2)
O30 Mn1 O24 82.27(19)
N4 Mn1 O24 100.2(2)
O29 Mn1 O12 96.6(2)
O11 Mn1 O12 88.7(2)
O30 Mn1 O12 86.17(19)
N4 Mn1 O12 91.4(2)
O24 Mn1 O12 168.3(2)
O29 Mn1 Mn3 88.79(16)
O11 Mn1 Mn3 89.30(15)
O30 Mn1 Mn3 37.28(14)
N4 Mn1 Mn3 143.90(16)
O24 Mn1 Mn3 45.06(14)
O12 Mn1 Mn3 123.30(14)
O29 Mn1 Nd1 141.33(16)
O11 Mn1 Nd1 40.98(14)
O30 Mn1 Nd1 44.78(14)
N4 Mn1 Nd1 121.10(18)
O24 Mn1 Nd1 93.93(14)
O12 Mn1 Nd1 79.05(14)
Mn3 Mn1 Nd1 63.72(3)
O29 Mn1 Nd2 39.33(15)
O11 Mn1 Nd2 135.52(15)
O30 Mn1 Nd2 92.96(14)
N4 Mn1 Nd2 98.44(17)
O24 Mn1 Nd2 43.84(14)
O12 Mn1 Nd2 135.56(14)
Mn3 Mn1 Nd2 64.84(3)
Nd1 Mn1 Nd2 128.41(3)
O29 Mn2 O14 93.8(2)
O29 Mn2 O15 94.0(2)
O14 Mn2 O15 167.8(2)
O29 Mn2 N5 174.9(3)
O14 Mn2 N5 81.3(2)
O15 Mn2 N5 90.6(3)
O29 Mn2 O13 96.7(2)
O14 Mn2 O13 95.2(2)
O15 Mn2 O13 93.1(2)
N5 Mn2 O13 85.2(2)
O29 Mn2 O17 84.2(2)
O14 Mn2 O17 79.3(2)
O15 Mn2 O17 92.2(2)
N5 Mn2 O17 93.4(2)
O13 Mn2 O17 174.5(2)
O29 Mn2 Nd2 38.63(16)
O14 Mn2 Nd2 94.46(15)
O15 Mn2 Nd2 85.89(15)
N5 Mn2 Nd2 139.86(19)
O13 Mn2 Nd2 134.87(16)
O17 Mn2 Nd2 46.91(12)
O25 Mn3 O26 176.5(2)
O25 Mn3 O30 98.1(2)
O26 Mn3 O30 84.1(2)
O25 Mn3 N11 95.6(2)
O26 Mn3 N11 82.0(2)
O30 Mn3 N11 164.5(2)
O25 Mn3 O28 93.1(2)
O26 Mn3 O28 89.5(2)
O30 Mn3 O28 96.6(2)
N11 Mn3 O28 89.9(3)
O25 Mn3 O24 80.8(2)
O26 Mn3 O24 96.8(2)
O30 Mn3 O24 80.7(2)
N11 Mn3 O24 94.4(2)
O28 Mn3 O24 172.8(2)
O25 Mn3 Mn1 87.96(15)
O26 Mn3 Mn1 91.99(15)
O30 Mn3 Mn1 38.38(15)
N11 Mn3 Mn1 135.56(19)
O28 Mn3 Mn1 134.25(18)
O24 Mn3 Mn1 42.39(12)
O25 Mn3 Nd1 141.86(15)
O26 Mn3 Nd1 40.37(15)
O30 Mn3 Nd1 43.82(14)
N11 Mn3 Nd1 122.28(18)
O28 Mn3 Nd1 91.22(16)
O24 Mn3 Nd1 91.34(14)
Mn1 Mn3 Nd1 62.85(3)
O25 Mn3 Nd2 38.17(15)
O26 Mn3 Nd2 139.24(17)
O30 Mn3 Nd2 91.59(14)
N11 Mn3 Nd2 94.70(18)
O28 Mn3 Nd2 131.25(16)
O24 Mn3 Nd2 42.70(13)
Mn1 Mn3 Nd2 62.38(3)
Nd1 Mn3 Nd2 125.08(3)
O25 Mn4 O17 88.1(2)
O25 Mn4 O27 100.7(2)
O17 Mn4 O27 167.7(2)
O25 Mn4 N6 168.4(2)
O17 Mn4 N6 81.8(2)
O27 Mn4 N6 90.2(3)
O25 Mn4 N9 91.8(2)
O17 Mn4 N9 96.2(3)
O27 Mn4 N9 92.2(3)
N6 Mn4 N9 83.7(3)
O25 Mn4 O14 93.0(2)
O17 Mn4 O14 80.8(2)
O27 Mn4 O14 90.1(2)
N6 Mn4 O14 91.0(2)
N9 Mn4 O14 174.3(2)
O25 Mn4 Nd2 41.33(15)
O17 Mn4 Nd2 46.86(15)
O27 Mn4 Nd2 141.79(18)
N6 Mn4 Nd2 128.02(19)
N9 Mn4 Nd2 93.0(2)
O14 Mn4 Nd2 88.39(13)
N2 O1 Nd1 96.4(5)
N2 O3 Nd1 95.6(5)
N3 O4 Nd1 96.9(4)
N3 O6 Nd1 97.4(4)
N1 O7 Nd1 96.7(4)
N1 O9 Nd1 96.1(4)
C6 O11 Mn1 118.9(4)
C6 O11 Nd1 130.7(5)
Mn1 O11 Nd1 108.3(2)
C7 O12 Mn1 131.5(5)
C7 O13 Mn2 125.6(5)
C41 O14 Mn2 113.6(4)
C41 O14 Mn4 116.2(4)
Mn2 O14 Mn4 100.7(2)
C15 O15 Mn2 126.5(5)
C15 O16 Nd2 138.6(5)
C23 O17 Mn4 113.6(5)
C23 O17 Mn2 112.3(4)
Mn4 O17 Mn2 98.8(2)
C23 O17 Nd2 134.7(4)
Mn4 O17 Nd2 100.3(2)
Mn2 O17 Nd2 89.98(17)
N7 O18 Nd2 98.0(4)
N7 O20 Nd2 95.2(4)
N8 O21 Nd2 95.2(4)
N8 O23 Nd2 99.6(4)
C31 O24 Mn1 118.7(4)
C31 O24 Mn3 118.5(4)
Mn1 O24 Mn3 92.55(19)
C31 O24 Nd2 122.5(4)
Mn1 O24 Nd2 99.40(18)
Mn3 O24 Nd2 99.34(19)
Mn4 O25 Mn3 126.4(3)
Mn4 O25 Nd2 109.2(2)
Mn3 O25 Nd2 114.3(2)
C37 O26 Mn3 117.0(4)
C37 O26 Nd1 132.8(4)
Mn3 O26 Nd1 109.4(2)
C38 O27 Mn4 133.0(5)
C38 O28 Mn3 130.7(5)
Mn2 O29 Mn1 126.7(3)
Mn2 O29 Nd2 113.1(2)
Mn1 O29 Nd2 111.9(2)
Mn3 O30 Mn1 104.3(2)
Mn3 O30 Nd1 103.13(19)
Mn1 O30 Nd1 100.6(2)
N4 C1 C2 121.4(8)
C1 C2 C3 119.5(8)
C4 C3 C2 119.0(9)
C5 C4 C3 119.1(9)
N4 C5 C4 120.7(7)
N4 C5 C6 116.1(6)
C4 C5 C6 123.2(8)
O11 C6 C5 111.4(6)
O13 C7 O12 124.5(7)
O13 C7 C8 118.6(7)
O12 C7 C8 116.9(8)
C7 C8 C9 114.5(9)
N5 C10 C11 121.4(9)
C10 C11 C12 117.7(9)
C13 C12 C11 120.6(9)
C12 C13 C14 118.6(10)
N5 C14 C13 121.3(8)
N5 C14 C41 115.4(7)
C13 C14 C41 123.2(8)
O16 C15 O15 126.2(7)
O16 C15 C16 120.1(7)
O15 C15 C16 113.7(7)
C17 C16 C15 115.1(9)
N6 C18 C19 120.6(8)
C20 C19 C18 119.5(8)
C21 C20 C19 119.3(8)
C20 C21 C22 119.1(8)
N6 C22 C21 120.4(7)
N6 C22 C23 116.0(7)
C21 C22 C23 123.6(7)
O17 C23 C22 110.1(6)
N10 C26 C27 122.8(8)
C28 C27 C26 119.1(8)
C27 C28 C29 118.8(8)
C30 C29 C28 119.5(9)
N10 C30 C29 122.2(7)
N10 C30 C31 116.8(6)
C29 C30 C31 121.0(7)
O24 C31 C30 112.4(6)
C33 C32 N11 121.0(7)
C32 C33 C34 120.0(8)
C33 C34 C35 119.1(8)
C34 C35 C36 119.2(7)
N11 C36 C35 120.7(7)
N11 C36 C37 115.2(6)
C35 C36 C37 124.1(6)
O26 C37 C36 110.4(6)
O28 C38 O27 124.6(7)
O28 C38 C39 119.9(8)
O27 C38 C39 115.5(8)
C38 C39 C40 109.6(10)
O14 C41 C14 109.0(6)
O8 N1 O9 122.2(8)
O8 N1 O7 120.9(7)
O9 N1 O7 116.9(6)
O8 N1 Nd1 176.2(6)
O9 N1 Nd1 58.8(4)
O7 N1 Nd1 58.2(4)
O2 N2 O1 121.6(9)
O2 N2 O3 121.8(9)
O1 N2 O3 116.6(7)
O2 N2 Nd1 171.2(7)
O1 N2 Nd1 58.4(4)
O3 N2 Nd1 59.1(4)
O5 N3 O4 122.1(7)
O5 N3 O6 121.1(6)
O4 N3 O6 116.9(6)
C1 N4 C5 120.3(7)
C1 N4 Mn1 127.5(6)
C5 N4 Mn1 112.3(5)
C14 N5 C10 120.2(7)
C14 N5 Mn2 112.9(5)
C10 N5 Mn2 126.9(6)
C22 N6 C18 121.0(7)
C22 N6 Mn4 112.3(5)
C18 N6 Mn4 126.7(6)
O19 N7 O20 122.1(7)
O19 N7 O18 121.1(7)
O20 N7 O18 116.8(6)
O19 N7 Nd2 176.9(5)
O20 N7 Nd2 59.8(3)
O18 N7 Nd2 57.1(3)
O22 N8 O21 123.3(7)
O22 N8 O23 119.7(7)
O21 N8 O23 117.0(6)
C24 N9 Mn4 160.8(13)
C30 N10 C26 117.5(6)
C30 N10 Nd2 117.8(5)
C26 N10 Nd2 124.3(5)
C36 N11 C32 120.1(6)
C36 N11 Mn3 113.2(5)
C32 N11 Mn3 126.6(5)
N9 C24 C25A 176(2)
N9 C24 C25 146(2)
C25A C24 C25 34.0(17)

loop_
_geom_bond_atom_site_label_1
_geom_bond_atom_site_label_2
_geom_bond_distance
Nd1 O11 2.430(5)
Nd1 O26 2.435(5)
Nd1 O10 2.472(5)
Nd1 O30 2.521(5)
Nd1 O1 2.547(6)
Nd1 O3 2.562(6)
Nd1 O7 2.565(6)
Nd1 O9 2.579(6)
Nd1 O6 2.611(5)
Nd1 O4 2.639(6)
Nd1 N2 2.971(7)
Nd1 N1 2.996(7)
Nd2 O29 2.414(5)
Nd2 O25 2.447(5)
Nd2 O24 2.481(5)
Nd2 O16 2.508(5)
Nd2 O18 2.531(5)
Nd2 O23 2.582(6)
Nd2 O20 2.592(5)
Nd2 O17 2.596(5)
Nd2 O21 2.689(6)
Nd2 N10 2.700(6)
Nd2 N7 2.986(6)
Nd2 Mn4 3.5000(11)
Mn1 O29 1.834(5)
Mn1 O11 1.895(5)
Mn1 O30 2.035(5)
Mn1 N4 2.080(6)
Mn1 O24 2.144(5)
Mn1 O12 2.205(5)
Mn1 Mn3 3.1761(15)
Mn2 O29 1.829(5)
Mn2 O14 1.927(5)
Mn2 O15 1.950(5)
Mn2 N5 2.049(6)
Mn2 O13 2.138(6)
Mn2 O17 2.430(6)
Mn3 O25 1.832(5)
Mn3 O26 1.892(5)
Mn3 O30 1.986(5)
Mn3 N11 2.037(6)
Mn3 O28 2.145(6)
Mn3 O24 2.250(5)
Mn4 O25 1.824(5)
Mn4 O17 1.927(5)
Mn4 O27 1.928(6)
Mn4 N6 2.036(6)
Mn4 N9 2.279(7)
Mn4 O14 2.374(5)
O1 N2 1.274(11)
O2 N2 1.226(10)
O3 N2 1.275(11)
O4 N3 1.252(9)
O5 N3 1.229(9)
O6 N3 1.285(8)
O7 N1 1.281(9)
O8 N1 1.212(9)
O9 N1 1.275(9)
O11 C6 1.403(9)
O12 C7 1.260(9)
O13 C7 1.249(10)
O14 C41 1.449(8)
O15 C15 1.266(10)
O16 C15 1.224(10)
O17 C23 1.412(9)
O18 N7 1.271(9)
O19 N7 1.226(9)
O20 N7 1.268(9)
O21 N8 1.248(9)
O22 N8 1.240(9)
O23 N8 1.275(9)
O24 C31 1.401(9)
O26 C37 1.406(8)
O27 C38 1.264(10)
O28 C38 1.246(11)
C1 N4 1.339(10)
C1 C2 1.362(12)
C2 C3 1.387(15)
C3 C4 1.385(13)
C4 C5 1.382(12)
C5 N4 1.347(10)
C5 C6 1.489(11)
C7 C8 1.507(11)
C8 C9 1.523(14)
C10 N5 1.346(11)
C10 C11 1.378(13)
C11 C12 1.412(15)
C12 C13 1.355(15)
C13 C14 1.390(11)
C14 N5 1.344(11)
C14 C41 1.502(11)
C15 C16 1.529(11)
C16 C17 1.403(18)
C18 N6 1.358(10)
C18 C19 1.386(13)
C19 C20 1.387(14)
C20 C21 1.379(12)
C21 C22 1.419(11)
C22 N6 1.327(10)
C22 C23 1.497(11)
C26 N10 1.356(10)
C26 C27 1.379(12)
C27 C28 1.370(14)
C28 C29 1.385(13)
C29 C30 1.383(11)
C30 N10 1.344(10)
C30 C31 1.502(10)
C32 C33 1.362(12)
C32 N11 1.364(10)
C33 C34 1.377(13)
C34 C35 1.380(12)
C35 C36 1.400(10)
C36 N11 1.330(9)
C36 C37 1.502(10)
C38 C39 1.523(11)
C39 C40 1.598(18)
N9 C24 1.180(17)
C25 C24 1.72(2)
C25A C24 1.47(4)

loop_
_geom_torsion_atom_site_label_1
_geom_torsion_atom_site_label_2
_geom_torsion_atom_site_label_3
_geom_torsion_atom_site_label_4
_geom_torsion
O11 Nd1 Mn1 O29 172.3(3)
O26 Nd1 Mn1 O29 72.0(3)
O10 Nd1 Mn1 O29 -112.0(3)
O30 Nd1 Mn1 O29 8.8(3)
O1 Nd1 Mn1 O29 82.4(4)
O3 Nd1 Mn1 O29 -93.4(4)
O7 Nd1 Mn1 O29 -3.2(3)
O9 Nd1 Mn1 O29 -47.7(3)
O6 Nd1 Mn1 O29 -175.5(3)
O4 Nd1 Mn1 O29 135.8(3)
N2 Nd1 Mn1 O29 -32(3)
N1 Nd1 Mn1 O29 -25.8(3)
O26 Nd1 Mn1 O11 -100.3(3)
O10 Nd1 Mn1 O11 75.7(3)
O30 Nd1 Mn1 O11 -163.5(3)
O1 Nd1 Mn1 O11 -89.9(4)
O3 Nd1 Mn1 O11 94.3(4)
O7 Nd1 Mn1 O11 -175.5(3)
O9 Nd1 Mn1 O11 139.9(3)
O6 Nd1 Mn1 O11 12.2(3)
O4 Nd1 Mn1 O11 -36.5(3)
N2 Nd1 Mn1 O11 156(3)
N1 Nd1 Mn1 O11 161.9(3)
O11 Nd1 Mn1 O30 163.5(3)
O26 Nd1 Mn1 O30 63.2(2)
O10 Nd1 Mn1 O30 -120.8(2)
O1 Nd1 Mn1 O30 73.7(4)
O3 Nd1 Mn1 O30 -102.2(4)
O7 Nd1 Mn1 O30 -12.0(2)
O9 Nd1 Mn1 O30 -56.5(2)
O6 Nd1 Mn1 O30 175.7(2)
O4 Nd1 Mn1 O30 127.1(2)
N2 Nd1 Mn1 O30 -41(3)
N1 Nd1 Mn1 O30 -34.6(2)
O11 Nd1 Mn1 N4 -15.8(3)
O26 Nd1 Mn1 N4 -116.1(2)
O10 Nd1 Mn1 N4 59.9(2)
O30 Nd1 Mn1 N4 -179.3(3)
O1 Nd1 Mn1 N4 -105.7(4)
O3 Nd1 Mn1 N4 78.5(4)
O7 Nd1 Mn1 N4 168.7(2)
O9 Nd1 Mn1 N4 124.1(2)
O6 Nd1 Mn1 N4 -3.6(2)
O4 Nd1 Mn1 N4 -52.3(2)
N2 Nd1 Mn1 N4 140(3)
N1 Nd1 Mn1 N4 146.1(2)
O11 Nd1 Mn1 O24 88.6(3)
O26 Nd1 Mn1 O24 -11.69(19)
O10 Nd1 Mn1 O24 164.3(2)
O30 Nd1 Mn1 O24 -74.9(2)
O1 Nd1 Mn1 O24 -1.2(4)
O3 Nd1 Mn1 O24 -177.1(3)
O7 Nd1 Mn1 O24 -86.86(19)
O9 Nd1 Mn1 O24 -131.42(19)
O6 Nd1 Mn1 O24 100.84(18)
O4 Nd1 Mn1 O24 52.17(18)
N2 Nd1 Mn1 O24 -116(3)
N1 Nd1 Mn1 O24 -109.5(2)
O11 Nd1 Mn1 O12 -100.8(3)
O26 Nd1 Mn1 O12 158.9(2)
O10 Nd1 Mn1 O12 -25.1(2)
O30 Nd1 Mn1 O12 95.6(2)
O1 Nd1 Mn1 O12 169.3(4)
O3 Nd1 Mn1 O12 -6.5(3)
O7 Nd1 Mn1 O12 83.7(2)
O9 Nd1 Mn1 O12 39.1(2)
O6 Nd1 Mn1 O12 -88.62(19)
O4 Nd1 Mn1 O12 -137.29(18)
N2 Nd1 Mn1 O12 55(3)
N1 Nd1 Mn1 O12 61.0(2)
O11 Nd1 Mn1 Mn3 123.2(2)
O26 Nd1 Mn1 Mn3 22.86(14)
O10 Nd1 Mn1 Mn3 -161.10(14)
O30 Nd1 Mn1 Mn3 -40.34(19)
O1 Nd1 Mn1 Mn3 33.3(4)
O3 Nd1 Mn1 Mn3 -142.5(3)
O7 Nd1 Mn1 Mn3 -52.31(14)
O9 Nd1 Mn1 Mn3 -96.86(13)
O6 Nd1 Mn1 Mn3 135.39(12)
O4 Nd1 Mn1 Mn3 86.73(12)
N2 Nd1 Mn1 Mn3 -81(3)
N1 Nd1 Mn1 Mn3 -74.94(14)
O11 Nd1 Mn1 Nd2 118.4(2)
O26 Nd1 Mn1 Nd2 18.07(14)
O10 Nd1 Mn1 Nd2 -165.89(14)
O30 Nd1 Mn1 Nd2 -45.13(19)
O1 Nd1 Mn1 Nd2 28.5(4)
O3 Nd1 Mn1 Nd2 -147.3(3)
O7 Nd1 Mn1 Nd2 -57.11(14)
O9 Nd1 Mn1 Nd2 -101.66(13)
O6 Nd1 Mn1 Nd2 130.60(12)
O4 Nd1 Mn1 Nd2 81.93(12)
N2 Nd1 Mn1 Nd2 -86(3)
N1 Nd1 Mn1 Nd2 -79.74(14)
O25 Nd2 Mn1 O29 -99.5(3)
O24 Nd2 Mn1 O29 -172.8(3)
O16 Nd2 Mn1 O29 32.3(3)
O18 Nd2 Mn1 O29 103.5(3)
O23 Nd2 Mn1 O29 -128.8(3)
O20 Nd2 Mn1 O29 102.0(3)
O17 Nd2 Mn1 O29 -39.8(3)
O21 Nd2 Mn1 O29 -16.0(4)
N10 Nd2 Mn1 O29 168.5(3)
N7 Nd2 Mn1 O29 102.0(3)
Mn4 Nd2 Mn1 O29 -70.9(2)
O29 Nd2 Mn1 O11 -177.4(3)
O25 Nd2 Mn1 O11 83.1(2)
O24 Nd2 Mn1 O11 9.8(3)
O16 Nd2 Mn1 O11 -145.1(2)
O18 Nd2 Mn1 O11 -73.9(2)
O23 Nd2 Mn1 O11 53.8(3)
O20 Nd2 Mn1 O11 -75.4(3)
O17 Nd2 Mn1 O11 142.8(2)
O21 Nd2 Mn1 O11 166.6(4)
N10 Nd2 Mn1 O11 -8.9(2)
N7 Nd2 Mn1 O11 -75.4(2)
Mn4 Nd2 Mn1 O11 111.7(2)
O29 Nd2 Mn1 O30 97.2(3)
O25 Nd2 Mn1 O30 -2.31(18)
O24 Nd2 Mn1 O30 -75.6(2)
O16 Nd2 Mn1 O30 129.55(19)
O18 Nd2 Mn1 O30 -159.29(18)
O23 Nd2 Mn1 O30 -31.6(3)
O20 Nd2 Mn1 O30 -160.79(19)
O17 Nd2 Mn1 O30 57.41(18)
O21 Nd2 Mn1 O30 81.2(4)
N10 Nd2 Mn1 O30 -94.30(19)
N7 Nd2 Mn1 O30 -160.77(18)
Mn4 Nd2 Mn1 O30 26.31(14)
O29 Nd2 Mn1 N4 -91.2(3)
O25 Nd2 Mn1 N4 169.3(2)
O24 Nd2 Mn1 N4 96.0(3)
O16 Nd2 Mn1 N4 -58.8(2)
O18 Nd2 Mn1 N4 12.3(2)
O23 Nd2 Mn1 N4 140.0(3)
O20 Nd2 Mn1 N4 10.8(2)
O17 Nd2 Mn1 N4 -131.0(2)
O21 Nd2 Mn1 N4 -107.1(4)
N10 Nd2 Mn1 N4 77.3(2)
N7 Nd2 Mn1 N4 10.9(2)
Mn4 Nd2 Mn1 N4 -162.06(17)
O29 Nd2 Mn1 O24 172.8(3)
O25 Nd2 Mn1 O24 73.3(2)
O16 Nd2 Mn1 O24 -154.8(2)
O18 Nd2 Mn1 O24 -83.7(2)
O23 Nd2 Mn1 O24 44.0(3)
O20 Nd2 Mn1 O24 -85.2(2)
O17 Nd2 Mn1 O24 133.0(2)
O21 Nd2 Mn1 O24 156.9(4)
N10 Nd2 Mn1 O24 -18.7(2)
N7 Nd2 Mn1 O24 -85.1(2)
Mn4 Nd2 Mn1 O24 101.94(19)
O29 Nd2 Mn1 O12 9.7(3)
O25 Nd2 Mn1 O12 -89.9(2)
O24 Nd2 Mn1 O12 -163.2(3)
O16 Nd2 Mn1 O12 42.0(2)
O18 Nd2 Mn1 O12 113.2(2)
O23 Nd2 Mn1 O12 -119.2(3)
O20 Nd2 Mn1 O12 111.7(2)
O17 Nd2 Mn1 O12 -30.1(2)
O21 Nd2 Mn1 O12 -6.3(4)
N10 Nd2 Mn1 O12 178.1(2)
N7 Nd2 Mn1 O12 111.7(2)
Mn4 Nd2 Mn1 O12 -61.2(2)
O29 Nd2 Mn1 Mn3 122.4(2)
O25 Nd2 Mn1 Mn3 22.93(12)
O24 Nd2 Mn1 Mn3 -50.39(19)
O16 Nd2 Mn1 Mn3 154.79(13)
O18 Nd2 Mn1 Mn3 -134.05(13)
O23 Nd2 Mn1 Mn3 -6.4(2)
O20 Nd2 Mn1 Mn3 -135.55(14)
O17 Nd2 Mn1 Mn3 82.65(12)
O21 Nd2 Mn1 Mn3 106.5(4)
N10 Nd2 Mn1 Mn3 -69.06(13)
N7 Nd2 Mn1 Mn3 -135.53(11)
Mn4 Nd2 Mn1 Mn3 51.56(3)
O29 Nd2 Mn1 Nd1 127.2(3)
O25 Nd2 Mn1 Nd1 27.68(12)
O24 Nd2 Mn1 Nd1 -45.64(19)
O16 Nd2 Mn1 Nd1 159.54(13)
O18 Nd2 Mn1 Nd1 -129.30(13)
O23 Nd2 Mn1 Nd1 -1.6(2)
O20 Nd2 Mn1 Nd1 -130.80(14)
O17 Nd2 Mn1 Nd1 87.40(12)
O21 Nd2 Mn1 Nd1 111.2(4)
N10 Nd2 Mn1 Nd1 -64.31(14)
N7 Nd2 Mn1 Nd1 -130.78(12)
Mn4 Nd2 Mn1 Nd1 56.30(4)
O25 Nd2 Mn2 O29 95.3(3)
O24 Nd2 Mn2 O29 30.7(3)
O16 Nd2 Mn2 O29 -104.4(3)
O18 Nd2 Mn2 O29 -41.7(3)
O23 Nd2 Mn2 O29 150.1(3)
O20 Nd2 Mn2 O29 -90.0(3)
O17 Nd2 Mn2 O29 161.4(3)
O21 Nd2 Mn2 O29 -163.0(3)
N10 Nd2 Mn2 O29 27.1(4)
N7 Nd2 Mn2 O29 -63.2(3)
Mn4 Nd2 Mn2 O29 121.3(2)
O29 Nd2 Mn2 O14 -90.6(3)
O25 Nd2 Mn2 O14 4.7(2)
O24 Nd2 Mn2 O14 -59.9(2)
O16 Nd2 Mn2 O14 165.0(2)
O18 Nd2 Mn2 O14 -132.3(2)
O23 Nd2 Mn2 O14 59.5(2)
O20 Nd2 Mn2 O14 179.5(2)
O17 Nd2 Mn2 O14 70.8(2)
O21 Nd2 Mn2 O14 106.4(2)
N10 Nd2 Mn2 O14 -63.5(3)
N7 Nd2 Mn2 O14 -153.8(2)
Mn4 Nd2 Mn2 O14 30.77(16)
O29 Nd2 Mn2 O15 101.7(3)
O25 Nd2 Mn2 O15 -163.0(2)
O24 Nd2 Mn2 O15 132.4(2)
O16 Nd2 Mn2 O15 -2.7(2)
O18 Nd2 Mn2 O15 60.0(2)
O23 Nd2 Mn2 O15 -108.2(2)
O20 Nd2 Mn2 O15 11.7(2)
O17 Nd2 Mn2 O15 -96.9(2)
O21 Nd2 Mn2 O15 -61.3(2)
N10 Nd2 Mn2 O15 128.8(3)
N7 Nd2 Mn2 O15 38.5(2)
Mn4 Nd2 Mn2 O15 -136.96(17)
O29 Nd2 Mn2 N5 -172.3(4)
O25 Nd2 Mn2 N5 -77.1(3)
O24 Nd2 Mn2 N5 -141.6(3)
O16 Nd2 Mn2 N5 83.3(3)
O18 Nd2 Mn2 N5 146.0(3)
O23 Nd2 Mn2 N5 -22.3(3)
O20 Nd2 Mn2 N5 97.7(3)
O17 Nd2 Mn2 N5 -10.9(3)
O21 Nd2 Mn2 N5 24.7(3)
N10 Nd2 Mn2 N5 -145.2(4)
N7 Nd2 Mn2 N5 124.4(3)
Mn4 Nd2 Mn2 N5 -51.0(3)
O29 Nd2 Mn2 O13 11.4(3)
O25 Nd2 Mn2 O13 106.6(3)
O24 Nd2 Mn2 O13 42.0(3)
O16 Nd2 Mn2 O13 -93.0(3)
O18 Nd2 Mn2 O13 -30.4(3)
O23 Nd2 Mn2 O13 161.4(3)
O20 Nd2 Mn2 O13 -78.6(3)
O17 Nd2 Mn2 O13 172.8(3)
O21 Nd2 Mn2 O13 -151.7(3)
N10 Nd2 Mn2 O13 38.5(4)
N7 Nd2 Mn2 O13 -51.9(3)
Mn4 Nd2 Mn2 O13 132.7(2)
O29 Nd2 Mn2 O17 -161.4(3)
O25 Nd2 Mn2 O17 -66.2(2)
O24 Nd2 Mn2 O17 -130.8(2)
O16 Nd2 Mn2 O17 94.2(2)
O18 Nd2 Mn2 O17 156.8(2)
O23 Nd2 Mn2 O17 -11.4(2)
O20 Nd2 Mn2 O17 108.6(2)
O21 Nd2 Mn2 O17 35.5(2)
N10 Nd2 Mn2 O17 -134.3(3)
N7 Nd2 Mn2 O17 135.3(2)
Mn4 Nd2 Mn2 O17 -40.08(16)
O29 Mn1 Mn3 O25 2.7(2)
O11 Mn1 Mn3 O25 -172.2(2)
O30 Mn1 Mn3 O25 105.7(3)
N4 Mn1 Mn3 O25 -98.0(3)
O24 Mn1 Mn3 O25 -78.6(2)
O12 Mn1 Mn3 O25 99.8(2)
Nd1 Mn1 Mn3 O25 154.52(15)
Nd2 Mn1 Mn3 O25 -29.63(15)
O29 Mn1 Mn3 O26 179.2(2)
O11 Mn1 Mn3 O26 4.3(2)
O30 Mn1 Mn3 O26 -77.8(3)
N4 Mn1 Mn3 O26 78.5(3)
O24 Mn1 Mn3 O26 97.9(3)
O12 Mn1 Mn3 O26 -83.7(2)
Nd1 Mn1 Mn3 O26 -29.00(16)
Nd2 Mn1 Mn3 O26 146.85(17)
O29 Mn1 Mn3 O30 -103.0(3)
O11 Mn1 Mn3 O30 82.1(3)
N4 Mn1 Mn3 O30 156.3(4)
O24 Mn1 Mn3 O30 175.7(3)
O12 Mn1 Mn3 O30 -5.9(3)
Nd1 Mn1 Mn3 O30 48.8(2)
Nd2 Mn1 Mn3 O30 -135.3(2)
O29 Mn1 Mn3 N11 98.7(3)
O11 Mn1 Mn3 N11 -76.2(3)
O30 Mn1 Mn3 N11 -158.3(4)
N4 Mn1 Mn3 N11 -2.0(4)
O24 Mn1 Mn3 N11 17.4(3)
O12 Mn1 Mn3 N11 -164.2(3)
Nd1 Mn1 Mn3 N11 -109.5(3)
Nd2 Mn1 Mn3 N11 66.3(3)
O29 Mn1 Mn3 O28 -89.6(3)
O11 Mn1 Mn3 O28 95.5(3)
O30 Mn1 Mn3 O28 13.4(3)
N4 Mn1 Mn3 O28 169.7(4)
O24 Mn1 Mn3 O28 -170.9(3)
O12 Mn1 Mn3 O28 7.5(3)
Nd1 Mn1 Mn3 O28 62.2(2)
Nd2 Mn1 Mn3 O28 -121.9(2)
O29 Mn1 Mn3 O24 81.3(2)
O11 Mn1 Mn3 O24 -93.6(2)
O30 Mn1 Mn3 O24 -175.7(3)
N4 Mn1 Mn3 O24 -19.4(4)
O12 Mn1 Mn3 O24 178.4(3)
Nd1 Mn1 Mn3 O24 -126.9(2)
Nd2 Mn1 Mn3 O24 48.92(19)
O29 Mn1 Mn3 Nd1 -151.81(16)
O11 Mn1 Mn3 Nd1 33.28(15)
O30 Mn1 Mn3 Nd1 -48.8(2)
N4 Mn1 Mn3 Nd1 107.5(3)
O24 Mn1 Mn3 Nd1 126.9(2)
O12 Mn1 Mn3 Nd1 -54.71(17)
Nd2 Mn1 Mn3 Nd1 175.85(3)
O29 Mn1 Mn3 Nd2 32.34(15)
O11 Mn1 Mn3 Nd2 -142.57(15)
O30 Mn1 Mn3 Nd2 135.3(2)
N4 Mn1 Mn3 Nd2 -68.3(3)
O24 Mn1 Mn3 Nd2 -48.92(19)
O12 Mn1 Mn3 Nd2 129.44(17)
Nd1 Mn1 Mn3 Nd2 -175.85(3)
O11 Nd1 Mn3 O25 -70.7(3)
O26 Nd1 Mn3 O25 -175.7(4)
O10 Nd1 Mn3 O25 -20.6(3)
O30 Nd1 Mn3 O25 -1.7(3)
O1 Nd1 Mn3 O25 148.9(3)
O3 Nd1 Mn3 O25 107.0(3)
O7 Nd1 Mn3 O25 86.6(3)
O9 Nd1 Mn3 O25 39.2(3)
O6 Nd1 Mn3 O25 -119.7(3)
O4 Nd1 Mn3 O25 -141.3(3)
N2 Nd1 Mn3 O25 130.9(3)
N1 Nd1 Mn3 O25 62.1(3)
O11 Nd1 Mn3 O26 105.0(3)
O10 Nd1 Mn3 O26 155.1(3)
O30 Nd1 Mn3 O26 174.0(3)
O1 Nd1 Mn3 O26 -35.4(3)
O3 Nd1 Mn3 O26 -77.3(3)
O7 Nd1 Mn3 O26 -97.7(3)
O9 Nd1 Mn3 O26 -145.1(3)
O6 Nd1 Mn3 O26 56.0(3)
O4 Nd1 Mn3 O26 34.4(3)
N2 Nd1 Mn3 O26 -53.5(3)
N1 Nd1 Mn3 O26 -122.2(3)
O11 Nd1 Mn3 O30 -69.0(2)
O26 Nd1 Mn3 O30 -174.0(3)
O10 Nd1 Mn3 O30 -18.9(3)
O1 Nd1 Mn3 O30 150.6(3)
O3 Nd1 Mn3 O30 108.6(3)
O7 Nd1 Mn3 O30 88.2(2)
O9 Nd1 Mn3 O30 40.9(2)
O6 Nd1 Mn3 O30 -118.0(3)
O4 Nd1 Mn3 O30 -139.6(2)
N2 Nd1 Mn3 O30 132.5(3)
N1 Nd1 Mn3 O30 63.8(3)
O11 Nd1 Mn3 N11 102.2(3)
O26 Nd1 Mn3 N11 -2.9(3)
O10 Nd1 Mn3 N11 152.2(3)
O30 Nd1 Mn3 N11 171.1(3)
O1 Nd1 Mn3 N11 -38.2(3)
O3 Nd1 Mn3 N11 -80.2(3)
O7 Nd1 Mn3 N11 -100.6(3)
O9 Nd1 Mn3 N11 -148.0(3)
O6 Nd1 Mn3 N11 53.1(3)
O4 Nd1 Mn3 N11 31.5(3)
N2 Nd1 Mn3 N11 -56.3(3)
N1 Nd1 Mn3 N11 -125.1(3)
O11 Nd1 Mn3 O28 -167.2(2)
O26 Nd1 Mn3 O28 87.8(3)
O10 Nd1 Mn3 O28 -117.2(2)
O30 Nd1 Mn3 O28 -98.2(3)
O1 Nd1 Mn3 O28 52.4(2)
O3 Nd1 Mn3 O28 10.4(3)
O7 Nd1 Mn3 O28 -10.0(2)
O9 Nd1 Mn3 O28 -57.4(2)
O6 Nd1 Mn3 O28 143.8(2)
O4 Nd1 Mn3 O28 122.1(2)
N2 Nd1 Mn3 O28 34.3(2)
N1 Nd1 Mn3 O28 -34.4(2)
O11 Nd1 Mn3 O24 6.08(17)
O26 Nd1 Mn3 O24 -99.0(3)
O10 Nd1 Mn3 O24 56.1(2)
O30 Nd1 Mn3 O24 75.1(2)
O1 Nd1 Mn3 O24 -134.31(19)
O3 Nd1 Mn3 O24 -176.3(3)
O7 Nd1 Mn3 O24 163.30(18)
O9 Nd1 Mn3 O24 115.93(18)
O6 Nd1 Mn3 O24 -42.9(2)
O4 Nd1 Mn3 O24 -64.56(17)
N2 Nd1 Mn3 O24 -152.4(2)
N1 Nd1 Mn3 O24 138.87(18)
O11 Nd1 Mn3 Mn1 -26.54(12)
O26 Nd1 Mn3 Mn1 -131.6(3)
O10 Nd1 Mn3 Mn1 23.52(18)
O30 Nd1 Mn3 Mn1 42.4(2)
O1 Nd1 Mn3 Mn1 -166.94(15)
O3 Nd1 Mn3 Mn1 151.1(2)
O7 Nd1 Mn3 Mn1 130.68(13)
O9 Nd1 Mn3 Mn1 83.31(13)
O6 Nd1 Mn3 Mn1 -75.55(16)
O4 Nd1 Mn3 Mn1 -97.19(12)
N2 Nd1 Mn3 Mn1 174.97(17)
N1 Nd1 Mn3 Mn1 106.24(14)
O11 Nd1 Mn3 Nd2 -22.05(12)
O26 Nd1 Mn3 Nd2 -127.1(3)
O10 Nd1 Mn3 Nd2 28.01(18)
O30 Nd1 Mn3 Nd2 46.9(2)
O1 Nd1 Mn3 Nd2 -162.44(15)
O3 Nd1 Mn3 Nd2 155.6(2)
O7 Nd1 Mn3 Nd2 135.17(13)
O9 Nd1 Mn3 Nd2 87.80(13)
O6 Nd1 Mn3 Nd2 -71.05(16)
O4 Nd1 Mn3 Nd2 -92.69(12)
N2 Nd1 Mn3 Nd2 179.47(17)
N1 Nd1 Mn3 Nd2 110.74(14)
O29 Nd2 Mn3 O25 101.5(3)
O24 Nd2 Mn3 O25 175.5(3)
O16 Nd2 Mn3 O25 84.8(3)
O18 Nd2 Mn3 O25 174.5(3)
O23 Nd2 Mn3 O25 -56.9(3)
O20 Nd2 Mn3 O25 -135.7(3)
O17 Nd2 Mn3 O25 30.7(3)
O21 Nd2 Mn3 O25 -27.1(3)
N10 Nd2 Mn3 O25 -124.7(3)
N7 Nd2 Mn3 O25 -167.3(3)
Mn4 Nd2 Mn3 O25 18.8(2)
O29 Nd2 Mn3 O26 -82.3(3)
O25 Nd2 Mn3 O26 176.2(3)
O24 Nd2 Mn3 O26 -8.3(3)
O16 Nd2 Mn3 O26 -98.9(3)
O18 Nd2 Mn3 O26 -9.3(3)
O23 Nd2 Mn3 O26 119.3(3)
O20 Nd2 Mn3 O26 40.6(3)
O17 Nd2 Mn3 O26 -153.0(3)
O21 Nd2 Mn3 O26 149.2(3)
N10 Nd2 Mn3 O26 51.5(3)
N7 Nd2 Mn3 O26 8.9(3)
Mn4 Nd2 Mn3 O26 -165.0(2)
O29 Nd2 Mn3 O30 0.44(19)
O25 Nd2 Mn3 O30 -101.0(3)
O24 Nd2 Mn3 O30 74.4(2)
O16 Nd2 Mn3 O30 -16.2(3)
O18 Nd2 Mn3 O30 73.43(19)
O23 Nd2 Mn3 O30 -157.9(2)
O20 Nd2 Mn3 O30 123.3(3)
O17 Nd2 Mn3 O30 -70.29(19)
O21 Nd2 Mn3 O30 -128.1(2)
N10 Nd2 Mn3 O30 134.2(2)
N7 Nd2 Mn3 O30 91.6(2)
Mn4 Nd2 Mn3 O30 -82.27(15)
O29 Nd2 Mn3 N11 -165.4(2)
O25 Nd2 Mn3 N11 93.1(3)
O24 Nd2 Mn3 N11 -91.4(3)
O16 Nd2 Mn3 N11 178.0(3)
O18 Nd2 Mn3 N11 -92.4(2)
O23 Nd2 Mn3 N11 36.2(2)
O20 Nd2 Mn3 N11 -42.5(3)
O17 Nd2 Mn3 N11 123.9(2)
O21 Nd2 Mn3 N11 66.0(2)
N10 Nd2 Mn3 N11 -31.6(2)
N7 Nd2 Mn3 N11 -74.2(2)
Mn4 Nd2 Mn3 N11 111.88(19)
O29 Nd2 Mn3 O28 100.6(3)
O25 Nd2 Mn3 O28 -0.9(3)
O24 Nd2 Mn3 O28 174.6(3)
O16 Nd2 Mn3 O28 84.0(3)
O18 Nd2 Mn3 O28 173.6(3)
O23 Nd2 Mn3 O28 -57.8(3)
O20 Nd2 Mn3 O28 -136.5(3)
O17 Nd2 Mn3 O28 29.9(3)
O21 Nd2 Mn3 O28 -27.9(3)
N10 Nd2 Mn3 O28 -125.6(3)
N7 Nd2 Mn3 O28 -168.2(3)
Mn4 Nd2 Mn3 O28 17.9(2)
O29 Nd2 Mn3 O24 -74.0(2)
O25 Nd2 Mn3 O24 -175.5(3)
O16 Nd2 Mn3 O24 -90.6(3)
O18 Nd2 Mn3 O24 -1.0(2)
O23 Nd2 Mn3 O24 127.6(2)
O20 Nd2 Mn3 O24 48.9(3)
O17 Nd2 Mn3 O24 -144.7(2)
O21 Nd2 Mn3 O24 157.4(2)
N10 Nd2 Mn3 O24 59.8(2)
N7 Nd2 Mn3 O24 17.2(2)
Mn4 Nd2 Mn3 O24 -156.70(18)
O29 Nd2 Mn3 Mn1 -25.45(13)
O25 Nd2 Mn3 Mn1 -126.9(2)
O24 Nd2 Mn3 Mn1 48.54(18)
O16 Nd2 Mn3 Mn1 -42.1(2)
O18 Nd2 Mn3 Mn1 47.54(13)
O23 Nd2 Mn3 Mn1 176.17(14)
O20 Nd2 Mn3 Mn1 97.4(2)
O17 Nd2 Mn3 Mn1 -96.18(12)
O21 Nd2 Mn3 Mn1 -154.01(16)
N10 Nd2 Mn3 Mn1 108.35(14)
N7 Nd2 Mn3 Mn1 65.75(16)
Mn4 Nd2 Mn3 Mn1 -108.16(4)
O29 Nd2 Mn3 Nd1 -29.96(13)
O25 Nd2 Mn3 Nd1 -131.4(2)
O24 Nd2 Mn3 Nd1 44.03(18)
O16 Nd2 Mn3 Nd1 -46.6(2)
O18 Nd2 Mn3 Nd1 43.02(13)
O23 Nd2 Mn3 Nd1 171.66(14)
O20 Nd2 Mn3 Nd1 92.9(2)
O17 Nd2 Mn3 Nd1 -100.70(13)
O21 Nd2 Mn3 Nd1 -158.52(16)
N10 Nd2 Mn3 Nd1 103.84(14)
N7 Nd2 Mn3 Nd1 61.24(17)
Mn4 Nd2 Mn3 Nd1 -112.67(5)
O29 Nd2 Mn4 O25 -95.9(3)
O24 Nd2 Mn4 O25 -31.7(3)
O16 Nd2 Mn4 O25 -161.0(3)
O18 Nd2 Mn4 O25 -80.0(4)
O23 Nd2 Mn4 O25 81.2(3)
O20 Nd2 Mn4 O25 126.3(4)
O17 Nd2 Mn4 O25 -175.1(3)
O21 Nd2 Mn4 O25 129.1(3)
N10 Nd2 Mn4 O25 25.2(3)
N7 Nd2 Mn4 O25 -156.2(12)
O29 Nd2 Mn4 O17 79.3(3)
O25 Nd2 Mn4 O17 175.1(3)
O24 Nd2 Mn4 O17 143.5(2)
O16 Nd2 Mn4 O17 14.1(3)
O18 Nd2 Mn4 O17 95.2(4)
O23 Nd2 Mn4 O17 -103.7(3)
O20 Nd2 Mn4 O17 -58.5(4)
O21 Nd2 Mn4 O17 -55.7(3)
N10 Nd2 Mn4 O17 -159.6(3)
N7 Nd2 Mn4 O17 18.9(12)
O29 Nd2 Mn4 O27 -87.7(3)
O25 Nd2 Mn4 O27 8.2(4)
O24 Nd2 Mn4 O27 -23.5(3)
O16 Nd2 Mn4 O27 -152.8(3)
O18 Nd2 Mn4 O27 -71.8(4)
O23 Nd2 Mn4 O27 89.4(3)
O20 Nd2 Mn4 O27 134.5(4)
O17 Nd2 Mn4 O27 -167.0(4)
O21 Nd2 Mn4 O27 137.3(3)
N10 Nd2 Mn4 O27 33.4(3)
N7 Nd2 Mn4 O27 -148.0(12)
O29 Nd2 Mn4 N6 90.5(3)
O25 Nd2 Mn4 N6 -173.7(3)
O24 Nd2 Mn4 N6 154.7(3)
O16 Nd2 Mn4 N6 25.3(3)
O18 Nd2 Mn4 N6 106.3(4)
O23 Nd2 Mn4 N6 -92.5(3)
O20 Nd2 Mn4 N6 -47.4(4)
O17 Nd2 Mn4 N6 11.2(3)
O21 Nd2 Mn4 N6 -44.6(3)
N10 Nd2 Mn4 N6 -148.5(3)
N7 Nd2 Mn4 N6 30.1(12)
O29 Nd2 Mn4 N9 174.9(2)
O25 Nd2 Mn4 N9 -89.2(3)
O24 Nd2 Mn4 N9 -120.9(2)
O16 Nd2 Mn4 N9 109.7(2)
O18 Nd2 Mn4 N9 -169.2(3)
O23 Nd2 Mn4 N9 -8.0(2)
O20 Nd2 Mn4 N9 37.1(3)
O17 Nd2 Mn4 N9 95.6(3)
O21 Nd2 Mn4 N9 39.9(2)
N10 Nd2 Mn4 N9 -64.0(2)
N7 Nd2 Mn4 N9 114.6(11)
O29 Nd2 Mn4 O14 0.47(17)
O25 Nd2 Mn4 O14 96.3(3)
O24 Nd2 Mn4 O14 64.66(16)
O16 Nd2 Mn4 O14 -64.70(18)
O18 Nd2 Mn4 O14 16.3(3)
O23 Nd2 Mn4 O14 177.51(17)
O20 Nd2 Mn4 O14 -137.4(3)
O17 Nd2 Mn4 O14 -78.8(3)
O21 Nd2 Mn4 O14 -134.56(17)
N10 Nd2 Mn4 O14 121.5(2)
N7 Nd2 Mn4 O14 -59.9(11)
O11 Nd1 O1 N2 132.5(5)
O26 Nd1 O1 N2 -160.9(5)
O10 Nd1 O1 N2 26.1(6)
O30 Nd1 O1 N2 -122.0(5)
O3 Nd1 O1 N2 6.4(5)
O7 Nd1 O1 N2 -76.3(5)
O9 Nd1 O1 N2 -44.4(5)
O6 Nd1 O1 N2 81.2(5)
O4 Nd1 O1 N2 130.9(5)
N1 Nd1 O1 N2 -60.9(5)
O11 Nd1 O3 N2 -133.4(5)
O26 Nd1 O3 N2 10.2(6)
O10 Nd1 O3 N2 -169.9(5)
O30 Nd1 O3 N2 107.2(5)
O1 Nd1 O3 N2 -6.4(4)
O7 Nd1 O3 N2 71.2(5)
O9 Nd1 O3 N2 123.7(5)
O6 Nd1 O3 N2 -97.6(5)
O4 Nd1 O3 N2 -58.6(5)
N1 Nd1 O3 N2 97.7(5)
O11 Nd1 O4 N3 85.8(4)
O26 Nd1 O4 N3 175.8(4)
O10 Nd1 O4 N3 25.5(5)
O30 Nd1 O4 N3 134.7(4)
O1 Nd1 O4 N3 -95.2(4)
O3 Nd1 O4 N3 -55.0(4)
O7 Nd1 O4 N3 -129.5(4)
O9 Nd1 O4 N3 -28(2)
O6 Nd1 O4 N3 -2.3(4)
N2 Nd1 O4 N3 -76.4(4)
N1 Nd1 O4 N3 -125.5(5)
O11 Nd1 O6 N3 -75.2(4)
O26 Nd1 O6 N3 0.3(4)
O10 Nd1 O6 N3 -150.5(4)
O30 Nd1 O6 N3 -77.7(4)
O1 Nd1 O6 N3 75.3(4)
O3 Nd1 O6 N3 126.8(4)
O7 Nd1 O6 N3 109.9(4)
O9 Nd1 O6 N3 179.6(4)
O4 Nd1 O6 N3 2.2(4)
N2 Nd1 O6 N3 101.0(4)
N1 Nd1 O6 N3 150.0(4)
O11 Nd1 O7 N1 -67.3(5)
O26 Nd1 O7 N1 -134.7(4)
O10 Nd1 O7 N1 20.9(5)
O30 Nd1 O7 N1 -70.5(4)
O1 Nd1 O7 N1 141.4(5)
O3 Nd1 O7 N1 87.7(4)
O9 Nd1 O7 N1 2.4(4)
O6 Nd1 O7 N1 104.7(4)
O4 Nd1 O7 N1 176.1(4)
N2 Nd1 O7 N1 114.2(5)
O11 Nd1 O9 N1 139.8(4)
O26 Nd1 O9 N1 47.3(5)
O10 Nd1 O9 N1 -163.2(5)
O30 Nd1 O9 N1 88.8(4)
O1 Nd1 O9 N1 -42.2(5)
O3 Nd1 O9 N1 -80.4(4)
O7 Nd1 O9 N1 -2.4(4)
O6 Nd1 O9 N1 -132.0(4)
O4 Nd1 O9 N1 -108(2)
N2 Nd1 O9 N1 -59.6(5)
O29 Mn1 O11 C6 77(2)
O30 Mn1 O11 C6 -176.8(5)
N4 Mn1 O11 C6 1.1(5)
O24 Mn1 O11 C6 101.1(5)
O12 Mn1 O11 C6 -90.5(5)
Mn3 Mn1 O11 C6 146.1(5)
Nd1 Mn1 O11 C6 -165.2(6)
Nd2 Mn1 O11 C6 94.4(5)
O29 Mn1 O11 Nd1 -118(2)
O30 Mn1 O11 Nd1 -11.6(2)
N4 Mn1 O11 Nd1 166.4(2)
O24 Mn1 O11 Nd1 -93.6(2)
O12 Mn1 O11 Nd1 74.7(2)
Mn3 Mn1 O11 Nd1 -48.62(17)
Nd2 Mn1 O11 Nd1 -100.4(2)
O26 Nd1 O11 C6 -123.2(6)
O10 Nd1 O11 C6 67.2(6)
O30 Nd1 O11 C6 173.2(6)
O1 Nd1 O11 C6 -57.1(7)
O3 Nd1 O11 C6 29.6(7)
O7 Nd1 O11 C6 169.7(5)
O9 Nd1 O11 C6 119.7(6)
O6 Nd1 O11 C6 -5.1(6)
O4 Nd1 O11 C6 -55.5(6)
N2 Nd1 O11 C6 -13.4(8)
N1 Nd1 O11 C6 140.0(6)
O26 Nd1 O11 Mn1 73.9(2)
O10 Nd1 O11 Mn1 -95.7(2)
O30 Nd1 O11 Mn1 10.27(18)
O1 Nd1 O11 Mn1 140.0(3)
O3 Nd1 O11 Mn1 -133.3(3)
O7 Nd1 O11 Mn1 6.8(4)
O9 Nd1 O11 Mn1 -43.2(3)
O6 Nd1 O11 Mn1 -168.0(2)
O4 Nd1 O11 Mn1 141.6(3)
N2 Nd1 O11 Mn1 -176.3(4)
N1 Nd1 O11 Mn1 -22.9(3)
O29 Mn1 O12 C7 0.9(7)
O11 Mn1 O12 C7 179.7(7)
O30 Mn1 O12 C7 -95.6(7)
N4 Mn1 O12 C7 98.3(7)
O24 Mn1 O12 C7 -86.3(12)
Mn3 Mn1 O12 C7 -92.0(7)
Nd1 Mn1 O12 C7 -140.2(7)
Nd2 Mn1 O12 C7 -5.3(8)
O29 Mn2 O13 C7 -47.8(7)
O14 Mn2 O13 C7 46.7(7)
O15 Mn2 O13 C7 -142.3(7)
N5 Mn2 O13 C7 127.4(7)
O17 Mn2 O13 C7 51(2)
Nd2 Mn2 O13 C7 -54.9(8)
O29 Mn2 O14 C41 156.8(5)
O15 Mn2 O14 C41 -73.3(12)
N5 Mn2 O14 C41 -24.7(5)
O13 Mn2 O14 C41 59.6(5)
O17 Mn2 O14 C41 -119.9(5)
Nd2 Mn2 O14 C41 -164.5(5)
O29 Mn2 O14 Mn4 -78.3(2)
O15 Mn2 O14 Mn4 51.5(11)
N5 Mn2 O14 Mn4 100.2(3)
O13 Mn2 O14 Mn4 -175.5(2)
O17 Mn2 O14 Mn4 4.98(17)
Nd2 Mn2 O14 Mn4 -39.62(17)
O25 Mn4 O14 C41 -155.6(5)
O17 Mn4 O14 C41 116.8(5)
O27 Mn4 O14 C41 -54.9(5)
N6 Mn4 O14 C41 35.3(5)
N9 Mn4 O14 C41 59(2)
Nd2 Mn4 O14 C41 163.3(5)
O25 Mn4 O14 Mn2 81.3(2)
O17 Mn4 O14 Mn2 -6.3(2)
O27 Mn4 O14 Mn2 -177.9(3)
N6 Mn4 O14 Mn2 -87.8(3)
N9 Mn4 O14 Mn2 -64(2)
Nd2 Mn4 O14 Mn2 40.24(18)
O29 Mn2 O15 C15 35.1(7)
O14 Mn2 O15 C15 -94.8(12)
N5 Mn2 O15 C15 -142.7(7)
O13 Mn2 O15 C15 132.1(6)
O17 Mn2 O15 C15 -49.2(6)
Nd2 Mn2 O15 C15 -2.7(6)
O29 Nd2 O16 C15 -16.8(8)
O25 Nd2 O16 C15 37.6(9)
O24 Nd2 O16 C15 -51.4(9)
O18 Nd2 O16 C15 -103.5(8)
O23 Nd2 O16 C15 134.5(8)
O20 Nd2 O16 C15 -156.1(8)
O17 Nd2 O16 C15 57.9(8)
O21 Nd2 O16 C15 131.4(8)
N10 Nd2 O16 C15 -137.6(8)
N7 Nd2 O16 C15 -129.4(8)
Mn4 Nd2 O16 C15 49.9(8)
O25 Mn4 O17 C23 152.5(5)
O27 Mn4 O17 C23 -71.6(13)
N6 Mn4 O17 C23 -21.8(5)
N9 Mn4 O17 C23 60.9(5)
O14 Mn4 O17 C23 -114.2(5)
Nd2 Mn4 O17 C23 149.3(6)
O25 Mn4 O17 Mn2 -88.4(2)
O27 Mn4 O17 Mn2 47.5(12)
N6 Mn4 O17 Mn2 97.3(2)
N9 Mn4 O17 Mn2 -180.0(2)
O14 Mn4 O17 Mn2 4.93(17)
Nd2 Mn4 O17 Mn2 -91.6(2)
O25 Mn4 O17 Nd2 3.2(2)
O27 Mn4 O17 Nd2 139.1(11)
N6 Mn4 O17 Nd2 -171.1(3)
N9 Mn4 O17 Nd2 -88.4(2)
O14 Mn4 O17 Nd2 96.5(2)
O29 Mn2 O17 C23 -151.0(5)
O14 Mn2 O17 C23 114.0(5)
O15 Mn2 O17 C23 -57.1(5)
N5 Mn2 O17 C23 33.6(5)
O13 Mn2 O17 C23 109(2)
Nd2 Mn2 O17 C23 -139.4(5)
O29 Mn2 O17 Mn4 88.9(2)
O14 Mn2 O17 Mn4 -6.1(2)
O15 Mn2 O17 Mn4 -177.2(2)
N5 Mn2 O17 Mn4 -86.5(3)
O13 Mn2 O17 Mn4 -11(2)
Nd2 Mn2 O17 Mn4 100.5(2)
O29 Mn2 O17 Nd2 -11.53(19)
O14 Mn2 O17 Nd2 -106.6(2)
O15 Mn2 O17 Nd2 82.30(19)
N5 Mn2 O17 Nd2 173.0(2)
O13 Mn2 O17 Nd2 -111(2)
O29 Nd2 O17 C23 131.4(7)
O25 Nd2 O17 C23 -141.6(7)
O24 Nd2 O17 C23 179.7(6)
O16 Nd2 O17 C23 55.6(6)
O18 Nd2 O17 C23 84.6(7)
O23 Nd2 O17 C23 -66.4(7)
O20 Nd2 O17 C23 12.6(7)
O21 Nd2 O17 C23 -20.8(6)
N10 Nd2 O17 C23 -101.8(7)
N7 Nd2 O17 C23 44.7(8)
Mn4 Nd2 O17 C23 -138.9(8)
O29 Nd2 O17 Mn4 -89.7(2)
O25 Nd2 O17 Mn4 -2.70(18)
O24 Nd2 O17 Mn4 -41.5(3)
O16 Nd2 O17 Mn4 -165.6(3)
O18 Nd2 O17 Mn4 -136.5(2)
O23 Nd2 O17 Mn4 72.4(2)
O20 Nd2 O17 Mn4 151.44(19)
O21 Nd2 O17 Mn4 118.1(3)
N10 Nd2 O17 Mn4 37.1(5)
N7 Nd2 O17 Mn4 -176.4(2)
O29 Nd2 O17 Mn2 9.21(15)
O25 Nd2 O17 Mn2 96.21(19)
O24 Nd2 O17 Mn2 57.4(2)
O16 Nd2 O17 Mn2 -66.67(17)
O18 Nd2 O17 Mn2 -37.6(3)
O23 Nd2 O17 Mn2 171.34(17)
O20 Nd2 O17 Mn2 -109.7(2)
O21 Nd2 O17 Mn2 -143.0(2)
N10 Nd2 O17 Mn2 136.0(3)
N7 Nd2 O17 Mn2 -77.5(3)
Mn4 Nd2 O17 Mn2 98.9(2)
O29 Nd2 O18 N7 -148.3(4)
O25 Nd2 O18 N7 149.5(4)
O24 Nd2 O18 N7 145.0(4)
O16 Nd2 O18 N7 -75.6(4)
O23 Nd2 O18 N7 39.2(4)
O20 Nd2 O18 N7 1.8(3)
O17 Nd2 O18 N7 -104.4(4)
O21 Nd2 O18 N7 -16.2(4)
N10 Nd2 O18 N7 79.0(4)
Mn4 Nd2 O18 N7 -163.7(3)
O29 Nd2 O20 N7 34.9(4)
O25 Nd2 O20 N7 -122.4(5)
O24 Nd2 O20 N7 -40.5(4)
O16 Nd2 O20 N7 83.3(4)
O18 Nd2 O20 N7 -1.8(3)
O23 Nd2 O20 N7 -151.9(4)
O17 Nd2 O20 N7 126.9(4)
O21 Nd2 O20 N7 160.6(4)
N10 Nd2 O20 N7 -82.4(4)
Mn4 Nd2 O20 N7 163.6(3)
O29 Nd2 O21 N8 -141.1(4)
O25 Nd2 O21 N8 -53.5(5)
O24 Nd2 O21 N8 4.2(8)
O16 Nd2 O21 N8 177.4(5)
O18 Nd2 O21 N8 116.8(4)
O23 Nd2 O21 N8 1.0(4)
O20 Nd2 O21 N8 101.9(4)
O17 Nd2 O21 N8 -105.4(5)
N10 Nd2 O21 N8 44.5(5)
N7 Nd2 O21 N8 110.0(4)
Mn4 Nd2 O21 N8 -76.8(4)
O29 Nd2 O23 N8 100.7(5)
O25 Nd2 O23 N8 124.8(5)
O24 Nd2 O23 N8 -179.9(4)
O16 Nd2 O23 N8 -4.9(5)
O18 Nd2 O23 N8 -95.2(5)
O20 Nd2 O23 N8 -67.3(4)
O17 Nd2 O23 N8 62.9(4)
O21 Nd2 O23 N8 -1.0(4)
N10 Nd2 O23 N8 -135.0(5)
N7 Nd2 O23 N8 -79.2(5)
Mn4 Nd2 O23 N8 94.7(4)
O29 Mn1 O24 C31 140.0(5)
O11 Mn1 O24 C31 -37.8(5)
O30 Mn1 O24 C31 -122.1(5)
N4 Mn1 O24 C31 43.8(5)
O12 Mn1 O24 C31 -131.5(9)
Mn3 Mn1 O24 C31 -124.7(5)
Nd1 Mn1 O24 C31 -78.8(5)
Nd2 Mn1 O24 C31 135.4(5)
O29 Mn1 O24 Mn3 -95.3(2)
O11 Mn1 O24 Mn3 86.9(2)
O30 Mn1 O24 Mn3 2.60(17)
N4 Mn1 O24 Mn3 168.5(2)
O12 Mn1 O24 Mn3 -6.8(11)
Nd1 Mn1 O24 Mn3 45.93(15)
Nd2 Mn1 O24 Mn3 -99.9(2)
O29 Mn1 O24 Nd2 4.6(2)
O11 Mn1 O24 Nd2 -173.17(19)
O30 Mn1 O24 Nd2 102.5(2)
N4 Mn1 O24 Nd2 -91.6(2)
O12 Mn1 O24 Nd2 93.2(10)
Mn3 Mn1 O24 Nd2 99.9(2)
Nd1 Mn1 O24 Nd2 145.84(13)
O25 Mn3 O24 C31 -138.1(5)
O26 Mn3 O24 C31 39.3(5)
O30 Mn3 O24 C31 122.1(5)
N11 Mn3 O24 C31 -43.1(5)
O28 Mn3 O24 C31 -169.7(16)
Mn1 Mn3 O24 C31 124.8(6)
Nd1 Mn3 O24 C31 79.5(5)
Nd2 Mn3 O24 C31 -135.2(6)
O25 Mn3 O24 Mn1 97.1(2)
O26 Mn3 O24 Mn1 -85.5(2)
O30 Mn3 O24 Mn1 -2.68(18)
N11 Mn3 O24 Mn1 -167.9(2)
O28 Mn3 O24 Mn1 65.5(18)
Nd1 Mn3 O24 Mn1 -45.36(15)
Nd2 Mn3 O24 Mn1 100.0(2)
O25 Mn3 O24 Nd2 -2.84(19)
O26 Mn3 O24 Nd2 174.56(19)
O30 Mn3 O24 Nd2 -102.6(2)
N11 Mn3 O24 Nd2 92.2(2)
O28 Mn3 O24 Nd2 -34.5(18)
Mn1 Mn3 O24 Nd2 -100.0(2)
Nd1 Mn3 O24 Nd2 -145.32(13)
O29 Nd2 O24 C31 -136.8(5)
O25 Nd2 O24 C31 135.1(5)
O16 Nd2 O24 C31 -100.6(5)
O18 Nd2 O24 C31 -48.2(5)
O23 Nd2 O24 C31 73.8(5)
O20 Nd2 O24 C31 -18.2(5)
O17 Nd2 O24 C31 172.6(5)
O21 Nd2 O24 C31 71.3(8)
N10 Nd2 O24 C31 25.9(5)
N7 Nd2 O24 C31 -34.2(5)
Mn4 Nd2 O24 C31 151.6(5)
O29 Nd2 O24 Mn1 -3.79(17)
O25 Nd2 O24 Mn1 -91.9(2)
O16 Nd2 O24 Mn1 32.5(3)
O18 Nd2 O24 Mn1 84.8(2)
O23 Nd2 O24 Mn1 -153.14(19)
O20 Nd2 O24 Mn1 114.81(19)
O17 Nd2 O24 Mn1 -54.4(2)
O21 Nd2 O24 Mn1 -155.7(4)
N10 Nd2 O24 Mn1 158.9(3)
N7 Nd2 O24 Mn1 98.8(2)
Mn4 Nd2 O24 Mn1 -75.37(16)
O29 Nd2 O24 Mn3 90.4(2)
O25 Nd2 O24 Mn3 2.30(15)
O16 Nd2 O24 Mn3 126.65(19)
O18 Nd2 O24 Mn3 179.0(2)
O23 Nd2 O24 Mn3 -59.0(2)
O20 Nd2 O24 Mn3 -151.01(17)
O17 Nd2 O24 Mn3 39.8(2)
O21 Nd2 O24 Mn3 -61.5(6)
N10 Nd2 O24 Mn3 -106.9(2)
N7 Nd2 O24 Mn3 -166.97(18)
Mn4 Nd2 O24 Mn3 18.81(14)
O17 Mn4 O25 Mn3 139.3(3)
O27 Mn4 O25 Mn3 -32.0(4)
N6 Mn4 O25 Mn3 168.5(11)
N9 Mn4 O25 Mn3 -124.5(4)
O14 Mn4 O25 Mn3 58.7(3)
Nd2 Mn4 O25 Mn3 142.9(4)
O17 Mn4 O25 Nd2 -3.5(2)
O27 Mn4 O25 Nd2 -174.9(2)
N6 Mn4 O25 Nd2 25.6(13)
N9 Mn4 O25 Nd2 92.6(3)
O14 Mn4 O25 Nd2 -84.2(2)
O26 Mn3 O25 Mn4 175(3)
O30 Mn3 O25 Mn4 -59.0(3)
N11 Mn3 O25 Mn4 128.2(3)
O28 Mn3 O25 Mn4 38.0(3)
O24 Mn3 O25 Mn4 -138.2(3)
Mn1 Mn3 O25 Mn4 -96.2(3)
Nd1 Mn3 O25 Mn4 -57.9(4)
Nd2 Mn3 O25 Mn4 -141.3(5)
O26 Mn3 O25 Nd2 -44(4)
O30 Mn3 O25 Nd2 82.3(2)
N11 Mn3 O25 Nd2 -90.5(3)
O28 Mn3 O25 Nd2 179.4(2)
O24 Mn3 O25 Nd2 3.1(2)
Mn1 Mn3 O25 Nd2 45.14(19)
Nd1 Mn3 O25 Nd2 83.4(3)
O29 Nd2 O25 Mn4 76.7(2)
O24 Nd2 O25 Mn4 144.7(3)
O16 Nd2 O25 Mn4 24.9(3)
O18 Nd2 O25 Mn4 140.0(2)
O23 Nd2 O25 Mn4 -92.0(2)
O20 Nd2 O25 Mn4 -122.3(4)
O17 Nd2 O25 Mn4 3.0(2)
O21 Nd2 O25 Mn4 -53.3(3)
N10 Nd2 O25 Mn4 -158.6(2)
N7 Nd2 O25 Mn4 172.8(3)
O29 Nd2 O25 Mn3 -71.1(2)
O24 Nd2 O25 Mn3 -3.1(2)
O16 Nd2 O25 Mn3 -123.0(2)
O18 Nd2 O25 Mn3 -7.8(4)
O23 Nd2 O25 Mn3 120.2(3)
O20 Nd2 O25 Mn3 89.9(4)
O17 Nd2 O25 Mn3 -144.8(3)
O21 Nd2 O25 Mn3 158.9(2)
N10 Nd2 O25 Mn3 53.6(3)
N7 Nd2 O25 Mn3 25.0(6)
Mn4 Nd2 O25 Mn3 -147.8(4)
O25 Mn3 O26 C37 -58(4)
O30 Mn3 O26 C37 175.4(6)
N11 Mn3 O26 C37 -11.2(6)
O28 Mn3 O26 C37 78.8(6)
O24 Mn3 O26 C37 -104.7(5)
Mn1 Mn3 O26 C37 -147.0(5)
Nd1 Mn3 O26 C37 171.3(7)
Nd2 Mn3 O26 C37 -99.0(5)
O25 Mn3 O26 Nd1 131(3)
O30 Mn3 O26 Nd1 4.2(2)
N11 Mn3 O26 Nd1 177.5(3)
O28 Mn3 O26 Nd1 -92.5(3)
O24 Mn3 O26 Nd1 84.0(2)
Mn1 Mn3 O26 Nd1 41.8(2)
Nd2 Mn3 O26 Nd1 89.7(3)
O11 Nd1 O26 C37 121.8(7)
O10 Nd1 O26 C37 143.8(6)
O30 Nd1 O26 C37 -173.0(7)
O1 Nd1 O26 C37 -23.5(7)
O3 Nd1 O26 C37 -36.4(7)
O7 Nd1 O26 C37 -93.0(7)
O9 Nd1 O26 C37 -129.2(7)
O6 Nd1 O26 C37 50.1(7)
O4 Nd1 O26 C37 48.6(7)
N2 Nd1 O26 C37 -31.9(7)
N1 Nd1 O26 C37 -110.8(7)
O11 Nd1 O26 Mn3 -68.8(2)
O10 Nd1 O26 Mn3 -46.8(5)
O30 Nd1 O26 Mn3 -3.7(2)
O1 Nd1 O26 Mn3 145.8(3)
O3 Nd1 O26 Mn3 133.0(2)
O7 Nd1 O26 Mn3 76.4(3)
O9 Nd1 O26 Mn3 40.2(3)
O6 Nd1 O26 Mn3 -140.5(2)
O4 Nd1 O26 Mn3 -142.1(3)
N2 Nd1 O26 Mn3 137.5(2)
N1 Nd1 O26 Mn3 58.5(3)
O25 Mn4 O27 C38 4.0(8)
O17 Mn4 O27 C38 -131.0(11)
N6 Mn4 O27 C38 180.0(7)
N9 Mn4 O27 C38 96.2(7)
O14 Mn4 O27 C38 -89.0(7)
Nd2 Mn4 O27 C38 -1.5(9)
O25 Mn3 O28 C38 -28.9(7)
O26 Mn3 O28 C38 153.5(7)
O30 Mn3 O28 C38 69.5(7)
N11 Mn3 O28 C38 -124.5(7)
O24 Mn3 O28 C38 2(2)
Mn1 Mn3 O28 C38 61.2(8)
Nd1 Mn3 O28 C38 113.2(7)
Nd2 Mn3 O28 C38 -28.4(8)
O14 Mn2 O29 Mn1 -53.0(4)
O15 Mn2 O29 Mn1 136.3(3)
N5 Mn2 O29 Mn1 -70(3)
O13 Mn2 O29 Mn1 42.7(4)
O17 Mn2 O29 Mn1 -131.9(3)
Nd2 Mn2 O29 Mn1 -145.4(5)
O14 Mn2 O29 Nd2 92.3(2)
O15 Mn2 O29 Nd2 -78.3(3)
N5 Mn2 O29 Nd2 76(3)
O13 Mn2 O29 Nd2 -171.9(2)
O17 Mn2 O29 Nd2 13.5(2)
O11 Mn1 O29 Mn2 165(2)
O30 Mn1 O29 Mn2 59.4(3)
N4 Mn1 O29 Mn2 -119.8(3)
O24 Mn1 O29 Mn2 140.7(3)
O12 Mn1 O29 Mn2 -27.5(4)
Mn3 Mn1 O29 Mn2 95.9(3)
Nd1 Mn1 O29 Mn2 53.2(4)
Nd2 Mn1 O29 Mn2 145.7(5)
O11 Mn1 O29 Nd2 20(2)
O30 Mn1 O29 Nd2 -86.3(2)
N4 Mn1 O29 Nd2 94.5(2)
O24 Mn1 O29 Nd2 -5.0(2)
O12 Mn1 O29 Nd2 -173.2(2)
Mn3 Mn1 O29 Nd2 -49.82(19)
Nd1 Mn1 O29 Nd2 -92.5(3)
O25 Nd2 O29 Mn2 -77.8(2)
O24 Nd2 O29 Mn2 -145.9(3)
O16 Nd2 O29 Mn2 63.7(2)
O18 Nd2 O29 Mn2 139.1(3)
O23 Nd2 O29 Mn2 -53.9(5)
O20 Nd2 O29 Mn2 111.6(3)
O17 Nd2 O29 Mn2 -13.4(2)
O21 Nd2 O29 Mn2 22.1(4)
N10 Nd2 O29 Mn2 -164.5(2)
N7 Nd2 O29 Mn2 126.0(2)
Mn4 Nd2 O29 Mn2 -47.8(2)
O25 Nd2 O29 Mn1 72.8(2)
O24 Nd2 O29 Mn1 4.7(2)
O16 Nd2 O29 Mn1 -145.8(3)
O18 Nd2 O29 Mn1 -70.3(2)
O23 Nd2 O29 Mn1 96.7(4)
O20 Nd2 O29 Mn1 -97.8(3)
O17 Nd2 O29 Mn1 137.2(3)
O21 Nd2 O29 Mn1 172.7(2)
N10 Nd2 O29 Mn1 -14.0(3)
N7 Nd2 O29 Mn1 -83.4(3)
Mn4 Nd2 O29 Mn1 102.8(2)
O25 Mn3 O30 Mn1 -76.3(2)
O26 Mn3 O30 Mn1 100.8(3)
N11 Mn3 O30 Mn1 75.5(9)
O28 Mn3 O30 Mn1 -170.4(2)
O24 Mn3 O30 Mn1 2.91(19)
Nd1 Mn3 O30 Mn1 104.7(3)
Nd2 Mn3 O30 Mn1 -38.54(19)
O25 Mn3 O30 Nd1 179.0(2)
O26 Mn3 O30 Nd1 -3.9(2)
N11 Mn3 O30 Nd1 -29.2(10)
O28 Mn3 O30 Nd1 84.9(2)
O24 Mn3 O30 Nd1 -101.8(2)
Mn1 Mn3 O30 Nd1 -104.7(3)
Nd2 Mn3 O30 Nd1 -143.26(15)
O29 Mn1 O30 Mn3 78.9(2)
O11 Mn1 O30 Mn3 -95.9(2)
N4 Mn1 O30 Mn3 -104.3(8)
O24 Mn1 O30 Mn3 -3.0(2)
O12 Mn1 O30 Mn3 175.1(2)
Nd1 Mn1 O30 Mn3 -106.6(3)
Nd2 Mn1 O30 Mn3 39.58(19)
O29 Mn1 O30 Nd1 -174.49(19)
O11 Mn1 O30 Nd1 10.76(19)
N4 Mn1 O30 Nd1 2.4(9)
O24 Mn1 O30 Nd1 103.6(2)
O12 Mn1 O30 Nd1 -78.30(19)
Mn3 Mn1 O30 Nd1 106.6(3)
Nd2 Mn1 O30 Nd1 146.21(13)
O11 Nd1 O30 Mn3 98.4(2)
O26 Nd1 O30 Mn3 3.37(19)
O10 Nd1 O30 Mn3 165.0(2)
O1 Nd1 O30 Mn3 -40.7(3)
O3 Nd1 O30 Mn3 -118.5(3)
O7 Nd1 O30 Mn3 -83.8(2)
O9 Nd1 O30 Mn3 -135.6(3)
O6 Nd1 O30 Mn3 101.0(3)
O4 Nd1 O30 Mn3 46.0(3)
N2 Nd1 O30 Mn3 -76.8(4)
N1 Nd1 O30 Mn3 -108.9(2)
O11 Nd1 O30 Mn1 -9.23(17)
O26 Nd1 O30 Mn1 -104.2(2)
O10 Nd1 O30 Mn1 57.4(2)
O1 Nd1 O30 Mn1 -148.3(2)
O3 Nd1 O30 Mn1 133.9(3)
O7 Nd1 O30 Mn1 168.6(2)
O9 Nd1 O30 Mn1 116.8(2)
O6 Nd1 O30 Mn1 -6.6(3)
O4 Nd1 O30 Mn1 -61.6(2)
N2 Nd1 O30 Mn1 175.6(3)
N1 Nd1 O30 Mn1 143.5(2)
N4 C1 C2 C3 0.1(14)
C1 C2 C3 C4 0.7(18)
C2 C3 C4 C5 -1.0(18)
C3 C4 C5 N4 0.6(15)
C3 C4 C5 C6 -177.9(10)
Mn1 O11 C6 C5 -2.2(8)
Nd1 O11 C6 C5 -163.6(5)
N4 C5 C6 O11 2.5(10)
C4 C5 C6 O11 -178.9(8)
Mn2 O13 C7 O12 32.9(11)
Mn2 O13 C7 C8 -144.5(6)
Mn1 O12 C7 O13 -6.2(12)
Mn1 O12 C7 C8 171.3(6)
O13 C7 C8 C9 -0.4(13)
O12 C7 C8 C9 -178.0(8)
N5 C10 C11 C12 2.9(17)
C10 C11 C12 C13 -4(2)
C11 C12 C13 C14 3(2)
C12 C13 C14 N5 -1.8(16)
C12 C13 C14 C41 176.7(11)
Nd2 O16 C15 O15 -19.6(14)
Nd2 O16 C15 C16 160.4(6)
Mn2 O15 C15 O16 12.0(12)
Mn2 O15 C15 C16 -168.0(6)
O16 C15 C16 C17 -113.5(12)
O15 C15 C16 C17 66.5(14)
N6 C18 C19 C20 -0.1(14)
C18 C19 C20 C21 0.8(15)
C19 C20 C21 C22 -0.3(14)
C20 C21 C22 N6 -0.9(13)
C20 C21 C22 C23 178.8(8)
Mn4 O17 C23 C22 27.3(7)
Mn2 O17 C23 C22 -83.8(6)
Nd2 O17 C23 C22 162.3(5)
N6 C22 C23 O17 -17.8(10)
C21 C22 C23 O17 162.6(8)
N10 C26 C27 C28 -0.2(14)
C26 C27 C28 C29 0.3(14)
C27 C28 C29 C30 -0.9(15)
C28 C29 C30 N10 1.4(13)
C28 C29 C30 C31 -175.3(8)
Mn1 O24 C31 C30 -159.8(5)
Mn3 O24 C31 C30 89.4(6)
Nd2 O24 C31 C30 -35.1(8)
N10 C30 C31 O24 19.5(9)
C29 C30 C31 O24 -163.6(7)
N11 C32 C33 C34 -1.6(14)
C32 C33 C34 C35 2.5(14)
C33 C34 C35 C36 -1.0(13)
C34 C35 C36 N11 -1.4(12)
C34 C35 C36 C37 178.6(8)
Mn3 O26 C37 C36 16.6(8)
Nd1 O26 C37 C36 -174.6(5)
N11 C36 C37 O26 -14.0(10)
C35 C36 C37 O26 166.0(7)
Mn3 O28 C38 O27 10.3(12)
Mn3 O28 C38 C39 -168.6(6)
Mn4 O27 C38 O28 5.1(12)
Mn4 O27 C38 C39 -176.0(6)
O28 C38 C39 C40 -8.3(12)
O27 C38 C39 C40 172.8(8)
Mn2 O14 C41 C14 30.4(8)
Mn4 O14 C41 C14 -85.7(7)
N5 C14 C41 O14 -18.8(10)
C13 C14 C41 O14 162.6(9)
Nd1 O9 N1 O8 -175.7(7)
Nd1 O9 N1 O7 4.1(7)
Nd1 O7 N1 O8 175.7(6)
Nd1 O7 N1 O9 -4.1(7)
O11 Nd1 N1 O8 56(10)
O26 Nd1 N1 O8 -32(10)
O10 Nd1 N1 O8 122(9)
O30 Nd1 N1 O8 25(9)
O1 Nd1 N1 O8 -113(9)
O3 Nd1 N1 O8 -161(10)
O7 Nd1 N1 O8 -78(9)
O9 Nd1 N1 O8 107(10)
O6 Nd1 N1 O8 175(9)
O4 Nd1 N1 O8 -85(10)
N2 Nd1 N1 O8 -136(10)
O11 Nd1 N1 O9 -50.2(5)
O26 Nd1 N1 O9 -138.7(4)
O10 Nd1 N1 O9 15.1(4)
O30 Nd1 N1 O9 -81.8(4)
O1 Nd1 N1 O9 140.2(5)
O3 Nd1 N1 O9 92.0(5)
O7 Nd1 N1 O9 175.7(7)
O6 Nd1 N1 O9 68.8(5)
O4 Nd1 N1 O9 168.5(4)
N2 Nd1 N1 O9 117.7(5)
O11 Nd1 N1 O7 134.1(4)
O26 Nd1 N1 O7 45.6(4)
O10 Nd1 N1 O7 -160.7(4)
O30 Nd1 N1 O7 102.4(4)
O1 Nd1 N1 O7 -35.5(4)
O3 Nd1 N1 O7 -83.7(4)
O9 Nd1 N1 O7 -175.7(7)
O6 Nd1 N1 O7 -106.9(4)
O4 Nd1 N1 O7 -7.2(7)
N2 Nd1 N1 O7 -58.0(4)
Nd1 O1 N2 O2 169.6(8)
Nd1 O1 N2 O3 -11.0(8)
Nd1 O3 N2 O2 -169.7(8)
Nd1 O3 N2 O1 11.0(7)
O11 Nd1 N2 O2 -178(5)
O26 Nd1 N2 O2 -73(5)
O10 Nd1 N2 O2 109(5)
O30 Nd1 N2 O2 -7(5)
O1 Nd1 N2 O2 -93(5)
O3 Nd1 N2 O2 99(5)
O7 Nd1 N2 O2 0(5)
O9 Nd1 N2 O2 46(5)
O6 Nd1 N2 O2 174(5)
O4 Nd1 N2 O2 -138(5)
N1 Nd1 N2 O2 24(5)
O11 Nd1 N2 O1 -85.1(7)
O26 Nd1 N2 O1 19.6(5)
O10 Nd1 N2 O1 -158.4(5)
O30 Nd1 N2 O1 85.3(5)
O3 Nd1 N2 O1 -168.5(8)
O7 Nd1 N2 O1 92.8(5)
O9 Nd1 N2 O1 138.2(5)
O6 Nd1 N2 O1 -93.3(5)
O4 Nd1 N2 O1 -45.4(5)
N1 Nd1 N2 O1 116.2(5)
O11 Nd1 N2 O3 83.4(6)
O26 Nd1 N2 O3 -171.9(4)
O10 Nd1 N2 O3 10.1(5)
O30 Nd1 N2 O3 -106.3(5)
O1 Nd1 N2 O3 168.5(8)
O7 Nd1 N2 O3 -98.7(5)
O9 Nd1 N2 O3 -53.3(5)
O6 Nd1 N2 O3 75.1(5)
O4 Nd1 N2 O3 123.1(5)
N1 Nd1 N2 O3 -75.3(5)
Nd1 O4 N3 O5 -176.7(6)
Nd1 O4 N3 O6 3.9(6)
Nd1 O6 N3 O5 176.6(6)
Nd1 O6 N3 O4 -4.0(6)
C2 C1 N4 C5 -0.6(11)
C2 C1 N4 Mn1 180.0(6)
C4 C5 N4 C1 0.2(12)
C6 C5 N4 C1 178.8(7)
C4 C5 N4 Mn1 179.7(7)
C6 C5 N4 Mn1 -1.7(8)
O29 Mn1 N4 C1 5.2(6)
O11 Mn1 N4 C1 179.9(6)
O30 Mn1 N4 C1 -171.7(7)
O24 Mn1 N4 C1 89.3(6)
O12 Mn1 N4 C1 -91.7(6)
Mn3 Mn1 N4 C1 103.1(6)
Nd1 Mn1 N4 C1 -169.8(5)
Nd2 Mn1 N4 C1 44.9(6)
O29 Mn1 N4 C5 -174.3(5)
O11 Mn1 N4 C5 0.4(5)
O30 Mn1 N4 C5 8.8(12)
O24 Mn1 N4 C5 -90.2(5)
O12 Mn1 N4 C5 88.8(5)
Mn3 Mn1 N4 C5 -76.4(6)
Nd1 Mn1 N4 C5 10.8(5)
Nd2 Mn1 N4 C5 -134.6(5)
C13 C14 N5 C10 0.7(13)
C41 C14 N5 C10 -177.9(8)
C13 C14 N5 Mn2 178.4(8)
C41 C14 N5 Mn2 -0.3(9)
C11 C10 N5 C14 -1.4(15)
C11 C10 N5 Mn2 -178.7(8)
O29 Mn2 N5 C14 30(3)
O14 Mn2 N5 C14 13.7(6)
O15 Mn2 N5 C14 -175.4(6)
O13 Mn2 N5 C14 -82.3(6)
O17 Mn2 N5 C14 92.4(6)
Nd2 Mn2 N5 C14 100.3(6)
O29 Mn2 N5 C10 -152(3)
O14 Mn2 N5 C10 -168.8(8)
O15 Mn2 N5 C10 2.0(8)
O13 Mn2 N5 C10 95.1(8)
O17 Mn2 N5 C10 -90.2(8)
Nd2 Mn2 N5 C10 -82.2(8)
C21 C22 N6 C18 1.6(12)
C23 C22 N6 C18 -178.1(7)
C21 C22 N6 Mn4 -179.7(6)
C23 C22 N6 Mn4 0.6(9)
C19 C18 N6 C22 -1.1(13)
C19 C18 N6 Mn4 -179.6(7)
O25 Mn4 N6 C22 -18.0(16)
O17 Mn4 N6 C22 11.5(5)
O27 Mn4 N6 C22 -177.9(6)
N9 Mn4 N6 C22 -85.7(6)
O14 Mn4 N6 C22 92.0(6)
Nd2 Mn4 N6 C22 3.3(6)
O25 Mn4 N6 C18 160.6(11)
O17 Mn4 N6 C18 -169.9(7)
O27 Mn4 N6 C18 0.7(7)
N9 Mn4 N6 C18 92.9(7)
O14 Mn4 N6 C18 -89.4(7)
Nd2 Mn4 N6 C18 -178.1(6)
Nd2 O20 N7 O19 -177.2(6)
Nd2 O20 N7 O18 3.1(6)
Nd2 O18 N7 O19 177.1(6)
Nd2 O18 N7 O20 -3.2(6)
O29 Nd2 N7 O19 -21(11)
O25 Nd2 N7 O19 -112(10)
O24 Nd2 N7 O19 -87(11)
O16 Nd2 N7 O19 43(11)
O18 Nd2 N7 O19 -53(10)
O23 Nd2 N7 O19 159(11)
O20 Nd2 N7 O19 130(11)
O17 Nd2 N7 O19 54(11)
O21 Nd2 N7 O19 112(11)
N10 Nd2 N7 O19 -144(11)
Mn4 Nd2 N7 O19 38(11)
O29 Nd2 N7 O20 -151.0(4)
O25 Nd2 N7 O20 117.9(5)
O24 Nd2 N7 O20 143.4(4)
O16 Nd2 N7 O20 -87.3(4)
O18 Nd2 N7 O20 176.7(6)
O23 Nd2 N7 O20 28.9(4)
O17 Nd2 N7 O20 -76.2(5)
O21 Nd2 N7 O20 -17.9(4)
N10 Nd2 N7 O20 86.4(4)
Mn4 Nd2 N7 O20 -92.3(12)
O29 Nd2 N7 O18 32.3(4)
O25 Nd2 N7 O18 -58.8(6)
O24 Nd2 N7 O18 -33.3(4)
O16 Nd2 N7 O18 96.0(4)
O23 Nd2 N7 O18 -147.8(4)
O20 Nd2 N7 O18 -176.7(6)
O17 Nd2 N7 O18 107.1(4)
O21 Nd2 N7 O18 165.4(4)
N10 Nd2 N7 O18 -90.3(4)
Mn4 Nd2 N7 O18 91.0(12)
Nd2 O21 N8 O22 177.1(7)
Nd2 O21 N8 O23 -1.7(7)
Nd2 O23 N8 O22 -177.0(7)
Nd2 O23 N8 O21 1.8(7)
O25 Mn4 N9 C24 20(3)
O17 Mn4 N9 C24 108(3)
O27 Mn4 N9 C24 -81(3)
N6 Mn4 N9 C24 -171(3)
O14 Mn4 N9 C24 165(3)
Nd2 Mn4 N9 C24 61(3)
C29 C30 N10 C26 -1.3(11)
C31 C30 N10 C26 175.5(7)
C29 C30 N10 Nd2 -175.1(6)
C31 C30 N10 Nd2 1.7(8)
C27 C26 N10 C30 0.7(12)
C27 C26 N10 Nd2 174.1(6)
O29 Nd2 N10 C30 6.0(6)
O25 Nd2 N10 C30 -72.7(5)
O24 Nd2 N10 C30 -13.3(5)
O16 Nd2 N10 C30 103.7(5)
O18 Nd2 N10 C30 68.4(5)
O23 Nd2 N10 C30 -145.7(6)
O20 Nd2 N10 C30 122.7(6)
O17 Nd2 N10 C30 -107.3(6)
O21 Nd2 N10 C30 -179.2(5)
N7 Nd2 N10 C30 95.3(5)
Mn4 Nd2 N10 C30 -84.8(5)
O29 Nd2 N10 C26 -167.4(6)
O25 Nd2 N10 C26 113.9(6)
O24 Nd2 N10 C26 173.4(7)
O16 Nd2 N10 C26 -69.7(7)
O18 Nd2 N10 C26 -105.0(6)
O23 Nd2 N10 C26 40.9(6)
O20 Nd2 N10 C26 -50.7(6)
O17 Nd2 N10 C26 79.4(7)
O21 Nd2 N10 C26 7.5(6)
N7 Nd2 N10 C26 -78.0(6)
Mn4 Nd2 N10 C26 101.8(6)
C35 C36 N11 C32 2.4(11)
C37 C36 N11 C32 -177.6(7)
C35 C36 N11 Mn3 -174.4(6)
C37 C36 N11 Mn3 5.6(8)
C33 C32 N11 C36 -0.8(12)
C33 C32 N11 Mn3 175.4(7)
O25 Mn3 N11 C36 -179.9(5)
O26 Mn3 N11 C36 2.7(5)
O30 Mn3 N11 C36 28.1(12)
O28 Mn3 N11 C36 -86.8(5)
O24 Mn3 N11 C36 98.9(5)
Mn1 Mn3 N11 C36 87.3(6)
Nd1 Mn3 N11 C36 4.6(6)
Nd2 Mn3 N11 C36 141.8(5)
O25 Mn3 N11 C32 3.6(7)
O26 Mn3 N11 C32 -173.8(7)
O30 Mn3 N11 C32 -148.4(8)
O28 Mn3 N11 C32 96.7(7)
O24 Mn3 N11 C32 -77.5(7)
Mn1 Mn3 N11 C32 -89.2(7)
Nd1 Mn3 N11 C32 -171.9(6)
Nd2 Mn3 N11 C32 -34.7(7)
Mn4 N9 C24 C25A -87(37)
Mn4 N9 C24 C25 -2(6)

loop_
_platon_squeeze_void_nr
_platon_squeeze_void_average_x
_platon_squeeze_void_average_y
_platon_squeeze_void_average_z
_platon_squeeze_void_volume
_platon_squeeze_void_count_electrons
_platon_squeeze_void_content
1 -0.185 0.223 0.248 236 49 ' '
2 0.184 0.776 0.752 236 49 ' '
